data_4128193
loop_
_publ_author_name
'Wang, Jia-Qi'
'Guan, Zong-Jie'
'Liu, Wen-Di'
'Yang, Yang'
'Wang, Quan-Ming'

_publ_section_title
;
 Chiroptical Activity Enhancement via Structural Control: The Chiral
 Synthesis and Reversible Interconversion of Two Intrinsically Chiral Gold
 Nanoclusters.
;
_journal_issue 6
_journal_name_full 'Journal of the American Chemical Society'
_journal_page_first 2384
_journal_page_last 2390
_journal_paper_doi 10.1021/jacs.8b11096
_journal_volume 141
_journal_year 2019
_chemical_formula_moiety 'C185 H132 Au10 F3 P8'
_chemical_formula_sum 'C191 H132 Au10 F12 O6 P8'
_chemical_formula_weight 4968.38
_space_group_crystal_system hexagonal
_space_group_IT_number 169
_space_group_name_Hall 'P 61'
_space_group_name_H-M_alt 'P 61'
_symmetry_space_group_name_Hall 'P 61'
_symmetry_space_group_name_H-M 'P 61'
_atom_sites_solution_hydrogens geom
_atom_sites_solution_primary dual
_audit_creation_date 2018-09-16
_audit_creation_method
;
Olex2 1.2
(compiled 2016.09.09 svn.r3337 for OlexSys, GUI svn.r5227)
;
_cell_angle_alpha 90
_cell_angle_beta 90
_cell_angle_gamma 120
_cell_formula_units_Z 6
_cell_length_a 19.4670(3)
_cell_length_b 19.4670(3)
_cell_length_c 92.8172(14)
_cell_measurement_reflns_used 29346
_cell_measurement_temperature 100.00(10)
_cell_measurement_theta_max 60.3040
_cell_measurement_theta_min 3.8470
_cell_volume 30461.9(8)
_computing_cell_refinement 'CrysAlisPro 1.171.39.7e (Rigaku OD, 2015)'
_computing_data_collection 'CrysAlisPro 1.171.39.7e (Rigaku OD, 2015)'
_computing_data_reduction 'CrysAlisPro 1.171.39.7e (Rigaku OD, 2015)'
_computing_molecular_graphics 'Olex2 (Dolomanov et al., 2009)'
_computing_publication_material 'Olex2 (Dolomanov et al., 2009)'
_computing_structure_refinement 'ShelXL (Sheldrick, 2015)'
_computing_structure_solution 'ShelXT (Sheldrick, 2015)'
_diffrn_ambient_environment N~2~
_diffrn_ambient_temperature 100.00(10)
_diffrn_detector 'CCD plate'
_diffrn_detector_area_resol_mean 10.4273
_diffrn_detector_type AtlasS2
_diffrn_measured_fraction_theta_full 1.000
_diffrn_measured_fraction_theta_max 1.000
_diffrn_measurement_details
;
List of Runs (angles in degrees, time in seconds):

  # Type    Start    End  Width  t~exp~   \w     \q     \k     \f   Frames
--------------------------------------------------------------------------
  1  \w    -89.00 -25.00   0.80    4.50    --  -40.81 -73.00 -27.00   80
  2  \w   -108.00 -68.00   0.80    4.50    --  -40.81-140.00  96.00   50
  3  \w     24.00 110.40   0.80   20.00    --   89.35-125.00 120.00  108
  4  \w     14.00 120.40   0.80   20.00    --   89.35 -77.00 120.00  133
  5  \w     96.00 140.00   0.80   20.00    --   89.35 125.00 -60.00   55
  6  \w    -66.00   1.20   0.80    4.50    --  -41.06  57.00-180.00   84
  7  \w    -97.00 -14.60   0.80    4.50    --  -41.06 -57.00  30.00  103
  8  \w    -50.00 -22.00   0.80    4.50    --  -41.06 -38.00-180.00   35
  9  \w     34.00  72.40   0.80    4.50    --   41.06-125.00 -90.00   48
 10  \w     68.00 107.20   0.80   20.00    --   88.73 -95.00-120.00   49
 11  \w     95.00 122.20   0.80   20.00    --   88.73 125.00 120.00   34
 12  \w     61.00 140.20   0.80   20.00    --   88.73  61.00 -90.00   99
 13  \w     69.00 101.00   0.80   20.00    --   88.73-125.00  30.00   40
 14  \w     26.00  53.20   0.80   20.00    --   88.73 -95.00-120.00   34
 15  \w     96.00 132.00   0.80   20.00    --   88.73 125.00 -30.00   45
 16  \w    129.00 161.00   0.80   20.00    --   88.73 125.00 150.00   40
 17  \w     27.00  54.20   0.80   20.00    --   88.73-125.00 150.00   34
 18  \w     92.00 106.40   0.80   20.00    --   88.73-125.00 150.00   18
;
_diffrn_measurement_device 'four-circle diffractometer'
_diffrn_measurement_device_type 'SuperNova, Dual, Cu at home/near, AtlasS2'
_diffrn_measurement_method '\w scans'
_diffrn_orient_matrix_type 'CrysAlisPro convention (1999,Acta A55,543-557)'
_diffrn_orient_matrix_UB_11 -0.0533774000
_diffrn_orient_matrix_UB_12 0.0122683000
_diffrn_orient_matrix_UB_13 0.0107228000
_diffrn_orient_matrix_UB_21 0.0740901000
_diffrn_orient_matrix_UB_22 0.0621774000
_diffrn_orient_matrix_UB_23 0.0081502000
_diffrn_orient_matrix_UB_31 0.0031906000
_diffrn_orient_matrix_UB_32 0.0657116000
_diffrn_orient_matrix_UB_33 -0.0097056000
_diffrn_radiation_monochromator mirror
_diffrn_radiation_probe x-ray
_diffrn_radiation_type CuK\a
_diffrn_radiation_wavelength 1.54184
_diffrn_reflns_av_R_equivalents 0.1339
_diffrn_reflns_av_unetI/netI 0.1013
_diffrn_reflns_Laue_measured_fraction_full 1.000
_diffrn_reflns_Laue_measured_fraction_max 1.000
_diffrn_reflns_limit_h_max 20
_diffrn_reflns_limit_h_min -21
_diffrn_reflns_limit_k_max 22
_diffrn_reflns_limit_k_min -16
_diffrn_reflns_limit_l_max 104
_diffrn_reflns_limit_l_min -105
_diffrn_reflns_number 158112
_diffrn_reflns_point_group_measured_fraction_full 0.984
_diffrn_reflns_point_group_measured_fraction_max 0.984
_diffrn_reflns_theta_full 60.994
_diffrn_reflns_theta_max 60.994
_diffrn_reflns_theta_min 3.541
_diffrn_source 'micro-focus sealed X-ray tube'
_diffrn_source_type 'SuperNova (Cu) X-ray Source'
_exptl_absorpt_coefficient_mu 14.282
_exptl_absorpt_correction_T_max 1.00000
_exptl_absorpt_correction_T_min 0.24784
_exptl_absorpt_correction_type multi-scan
_exptl_absorpt_process_details
;
CrysAlisPro 1.171.39.7e (Rigaku Oxford Diffraction, 2015)
Empirical absorption correction using spherical harmonics,
 implemented in SCALE3 ABSPACK scaling algorithm.
;
_exptl_crystal_colour 'dark red'
_exptl_crystal_colour_modifier dark
_exptl_crystal_colour_primary red
_exptl_crystal_density_diffrn 1.625
_exptl_crystal_description plate
_exptl_crystal_F_000 14064
_exptl_crystal_size_max 0.09
_exptl_crystal_size_mid 0.05
_exptl_crystal_size_min 0.02
_refine_diff_density_max 2.752
_refine_diff_density_min -3.459
_refine_diff_density_rms 0.314
_refine_ls_abs_structure_details
;
 Flack x determined using 8721 quotients [(I+)-(I-)]/[(I+)+(I-)]
 (Parsons, Flack and Wagner, Acta Cryst. B69 (2013) 249-259).
;
_refine_ls_abs_structure_Flack 0.038(13)
_refine_ls_extinction_method none
_refine_ls_goodness_of_fit_ref 1.023
_refine_ls_hydrogen_treatment constr
_refine_ls_matrix_type full
_refine_ls_number_parameters 615
_refine_ls_number_reflns 30549
_refine_ls_number_restraints 436
_refine_ls_restrained_S_all 1.020
_refine_ls_R_factor_all 0.1204
_refine_ls_R_factor_gt 0.1120
_refine_ls_shift/su_max 0.010
_refine_ls_shift/su_mean 0.001
_refine_ls_structure_factor_coef Fsqd
_refine_ls_weighting_details 'w=1/[\s^2^(Fo^2^)+(0.0530P)^2^+2415.3921P] where P=(Fo^2^+2Fc^2^)/3'
_refine_ls_weighting_scheme calc
_refine_ls_wR_factor_gt 0.2514
_refine_ls_wR_factor_ref 0.2564
_reflns_Friedel_coverage 0.954
_reflns_Friedel_fraction_full 0.968
_reflns_Friedel_fraction_max 0.968
_reflns_number_gt 26574
_reflns_number_total 30549
_reflns_threshold_expression 'I > 2\s(I)'
_cod_data_source_file ja8b11096_si_005.cif
_cod_data_source_block wjq277b5-i
_cod_original_cell_volume 30461.9(10)
_cod_database_code 4128193
_shelx_space_group_comment
;
The symmetry employed for this shelxl refinement is uniquely defined
by the following loop, which should always be used as a source of
symmetry information in preference to the above space-group names.
They are only intended as comments.
;
_reflns_odcompleteness_completeness 97.40
_reflns_odcompleteness_iscentric 1
_reflns_odcompleteness_theta 66.49
_olex2_refinement_description
;
1. Fixed Uiso
 At 1.2 times of:
  All C(H) groups
2. Restrained distances
 C9-C6
 1.5 with sigma of 0.02
 C9-C7
 2.5 with sigma of 0.02
 C9-C5
 2.5 with sigma of 0.02
 F2-C9
 1.35 with sigma of 0.02
 F3-C9
 1.35 with sigma of 0.02
 C9-F1
 1.35 with sigma of 0.02
 F2-F1
 2.2 with sigma of 0.02
 F2-F3
 2.2 with sigma of 0.02
 F1-F3
 2.2 with sigma of 0.02
 F1-C6
 2.35 with sigma of 0.02
 F2-C6
 2.35 with sigma of 0.02
 F3-C6
 2.35 with sigma of 0.02
 C421-P4
 1.82 with sigma of 0.02
 C537-C534
 2.78 with sigma of 0.02
 C535-C538
 2.78 with sigma of 0.02
 C539-C538
 1.39 with sigma of 0.02
 C535-C534
 1.39 with sigma of 0.02
 C237-C234
 2.78 with sigma of 0.02
 C238-C239
 1.39 with sigma of 0.02
 C737-C736
 1.39 with sigma of 0.001
 C736-C735
 1.39 with sigma of 0.001
 C835-C838
 2.78 with sigma of 0.001
 C838-C837
 1.39 with sigma of 0.001
 C837-C836
 1.39 with sigma of 0.001
 C836-C835
 1.39 with sigma of 0.001
 C836-C839
 2.78 with sigma of 0.001
 C837-C834
 2.78 with sigma of 0.001
 C838-C839
 1.39 with sigma of 0.001
 C834-C835
 1.39 with sigma of 0.001
 C437-C434
 2.78 with sigma of 0.02
 C438-C435
 2.78 with sigma of 0.02
 C439-C438
 1.39 with sigma of 0.02
 C438-C437
 1.39 with sigma of 0.02
 C435-C434
 1.39 with sigma of 0.02
 C635-C638
 2.78 with sigma of 0.02
 C637-C634
 2.78 with sigma of 0.02
 C635-C634
 1.39 with sigma of 0.02
 C638-C637
 1.39 with sigma of 0.02
 C639-C638
 1.39 with sigma of 0.02
 C135-C138
 2.78 with sigma of 0.02
 C138-C137
 1.39 with sigma of 0.02
 C137-C136
 1.39 with sigma of 0.02
 C136-C135
 1.39 with sigma of 0.02
 C137-C134
 2.78 with sigma of 0.02
 C136-C139
 2.78 with sigma of 0.02
 C139-C138
 1.39 with sigma of 0.02
 C135-C134
 1.39 with sigma of 0.02
 C339-C338
 1.39 with sigma of 0.02
 C335-C338
 2.78 with sigma of 0.02
 C335-C334
 1.39 with sigma of 0.02
 C636-C639
 2.78 with sigma of 0.02
 C636-C635
 1.39 with sigma of 0.02
 C637-C636
 1.39 with sigma of 0.02
 C536-C539
 2.78 with sigma of 0.02
 C535-C536
 1.39 with sigma of 0.02
 C537-C536
 1.39 with sigma of 0.02
 C734-C737
 2.78 with sigma of 0.02
 C735-C738
 2.78 with sigma of 0.02
 C737-C734
 2.78 with sigma of 0.001
 C736-C739
 2.78 with sigma of 0.001
 C738-C735
 2.78 with sigma of 0.001
 C737-C738
 1.39 with sigma of 0.001
 C734-C735
 1.39 with sigma of 0.001
 C739-C738
 1.39 with sigma of 0.001
 C840-C740
 1.58 with sigma of 0.02
 C336-C335
 1.39 with sigma of 0.02
 C338-C337
 1.39 with sigma of 0.02
 C337-C336
 1.39 with sigma of 0.02
 C338-C335
 2.78 with sigma of 0.02
 C337-C334
 2.78 with sigma of 0.02
 C336-C339
 2.78 with sigma of 0.02
 C235-C238
 2.78 with sigma of 0.02
 C237-C236
 1.39 with sigma of 0.02
 C236-C235
 1.39 with sigma of 0.02
 C235-C234
 1.39 with sigma of 0.02
 C239-C238
 1.39 with sigma of 0.02
 C238-C237
 1.39 with sigma of 0.02
 C238-C235
 2.78 with sigma of 0.02
 C236-C239
 2.78 with sigma of 0.02
 C234-C237
 2.78 with sigma of 0.02
 C436-C439
 2.78 with sigma of 0.02
 C437-C436
 1.39 with sigma of 0.02
 C436-C435
 1.39 with sigma of 0.02
3. Restrained planarity
 C311, C312, C313, C314, C315, C316
 with sigma of 0.1
 C521, C526, C525, C524, C523, C522
 with sigma of 0.1
 C3, C4, C5, C6, C7
 with sigma of 0.1
 C3, C4, C5, C6, C7, C8
 with sigma of 0.1
 C811, C815, C814, C813, C812
 with sigma of 0.1
 C131, C132, C133, C134, C135, C136, C137, C138, C139, C140
 with sigma of 0.1
 C636, C637, C635, C634, C633, C632, C631, C640, C639, C638
 with sigma of 0.1
 C631, C632, C633, C634, C639, C640, C635, C636, C637, C638
 with sigma of 0.1
 C640, C631, C632, C633, C634, C639, C638, C637, C636, C635
 with sigma of 0.1
 C536, C537, C538, C535, C534, C539, C533, C540, C531, C532
 with sigma of 0.1
 C539, C538, C537, C536, C535, C534, C540, C531, C532, C533
 with sigma of 0.1
 C334, C339, C338, C337, C336, C335, C340, C331, C332, C333
 with sigma of 0.1
 C239, C234, C233, C232, C231, C240, C235, C236, C237, C238
 with sigma of 0.1
 C436, C437, C438, C439, C434, C435, C433, C440, C431, C432
 with sigma of 0.1
 C335, C336, C337, C338, C339, C334, C340, C331, C332, C333
 with sigma of 0.1
4. Uiso/Uaniso restraints and constraints
C625 \\sim C626 \\sim C621 \\sim C622 \\sim C623 \\sim C624: within 2A with
sigma of 0.01 and sigma for terminal atoms of 0.02
C122 \\sim C123 \\sim C124 \\sim C125 \\sim C126 \\sim C121: within 2A with
sigma of 0.01 and sigma for terminal atoms of 0.02
C823 \\sim C822 \\sim C821 \\sim C826 \\sim C825 \\sim C824: within 2A with
sigma of 0.01 and sigma for terminal atoms of 0.02
C2 \\sim C1 \\sim C3 \\sim C4 \\sim C5 \\sim C6 \\sim C7 \\sim C8: within 2A
with sigma of 0.01 and sigma for terminal atoms of 0.02
C211 \\sim C212 \\sim C213 \\sim C214 \\sim C215 \\sim C216: within 2A with
sigma of 0.01 and sigma for terminal atoms of 0.02
C111 \\sim C116 \\sim C115 \\sim C114 \\sim C113 \\sim C112: within 2A with
sigma of 0.01 and sigma for terminal atoms of 0.02
C526 \\sim C525 \\sim C524 \\sim C523 \\sim C522 \\sim C521: within 2A with
sigma of 0.01 and sigma for terminal atoms of 0.02
C325 \\sim C324 \\sim C323 \\sim C322 \\sim C321 \\sim C326: within 2A with
sigma of 0.01 and sigma for terminal atoms of 0.02
C516 \\sim C515 \\sim C514 \\sim C513 \\sim C512 \\sim C511: within 2A with
sigma of 0.01 and sigma for terminal atoms of 0.02
C9 \\sim C6 \\sim C5 \\sim C4 \\sim C3 \\sim C8 \\sim C7 \\sim C2 \\sim C1:
within 2A with sigma of 0.01 and sigma for terminal atoms of 0.02
C511 \\sim C512 \\sim C513 \\sim C514 \\sim C515 \\sim C516: within 2A with
sigma of 0.01 and sigma for terminal atoms of 0.02
C721 \\sim C722 \\sim C723 \\sim C724 \\sim C725 \\sim C726: within 2A with
sigma of 0.01 and sigma for terminal atoms of 0.02
F3 \\sim C9 \\sim F1 \\sim F2: within 2A with sigma of 0.01 and sigma for
terminal atoms of 0.02
C821 \\sim P8 \\sim C826 \\sim C825 \\sim C824 \\sim C823 \\sim C822 \\sim C811
\\sim C816 \\sim C815 \\sim C814 \\sim C813 \\sim C812: within 2A with sigma of
0.01 and sigma for terminal atoms of 0.02
C715 \\sim C714 \\sim C713 \\sim C711 \\sim C716 \\sim C712: within 2A with
sigma of 0.01 and sigma for terminal atoms of 0.02
C1 \\sim C2 \\sim C3 \\sim C4 \\sim C5 \\sim C6 \\sim C7 \\sim C8 \\sim C9:
within 2A with sigma of 0.01 and sigma for terminal atoms of 0.02
C711 \\sim C716 \\sim C715 \\sim C714 \\sim C713 \\sim C712: within 2A with
sigma of 0.01 and sigma for terminal atoms of 0.02
C222 \\sim C223 \\sim C224 \\sim C225 \\sim C226 \\sim C221: within 2A with
sigma of 0.01 and sigma for terminal atoms of 0.02
C422 \\sim C423 \\sim C424 \\sim C425 \\sim C426 \\sim C421: within 2A with
sigma of 0.01 and sigma for terminal atoms of 0.02
C411 \\sim C416 \\sim C415 \\sim C414 \\sim C413 \\sim C412: within 2A with
sigma of 0.01 and sigma for terminal atoms of 0.02
C614 \\sim C613 \\sim C612 \\sim C611 \\sim C616 \\sim C615: within 2A with
sigma of 0.01 and sigma for terminal atoms of 0.02
P4 \\sim C411 \\sim C416 \\sim C415 \\sim C414 \\sim C413 \\sim C412: within 2A
with sigma of 0.01 and sigma for terminal atoms of 0.02
C1 \\sim C2 \\sim C3 \\sim C4 \\sim C5 \\sim C6 \\sim C9 \\sim F2 \\sim F1
\\sim F3 \\sim C7 \\sim C8 \\sim Au9: within 2A with sigma of 0.01 and sigma
for terminal atoms of 0.02
P3 \\sim C312 \\sim C311 \\sim C315 \\sim C316 \\sim C314 \\sim C313: within 2A
with sigma of 0.01 and sigma for terminal atoms of 0.02
C425 \\sim C424 \\sim C423 \\sim C422 \\sim C421 \\sim C426: within 2A with
sigma of 0.01 and sigma for terminal atoms of 0.02
P1 \\sim C111 \\sim C112 \\sim C113 \\sim C114 \\sim C115 \\sim C116: within 2A
with sigma of 0.01 and sigma for terminal atoms of 0.02
P6 \\sim C611 \\sim C616 \\sim C615 \\sim C614 \\sim C613 \\sim C612 \\sim C621
\\sim C622 \\sim C623 \\sim C624 \\sim C625 \\sim C626: within 2A with sigma of
0.01 and sigma for terminal atoms of 0.02
C839 \\sim C840 \\sim C831 \\sim C832 \\sim C833 \\sim C834 \\sim C835 \\sim
C836 \\sim C837 \\sim C838: within 2A with sigma of 0.01 and sigma for terminal
atoms of 0.02
C140 \\sim C139 \\sim C134 \\sim C133 \\sim C132 \\sim C131 \\sim C135 \\sim
C138 \\sim C137 \\sim C136: within 2A with sigma of 0.01 and sigma for terminal
atoms of 0.02
P1 \\sim C131 \\sim C132 \\sim C133 \\sim C134 \\sim C139 \\sim C140 \\sim C138
\\sim C137 \\sim C136 \\sim C135: within 2A with sigma of 0.01 and sigma for
terminal atoms of 0.02
C633 \\sim C634 \\sim C635 \\sim C636 \\sim C637 \\sim C638 \\sim C639 \\sim
C640 \\sim C631 \\sim C632: within 2A with sigma of 0.01 and sigma for terminal
atoms of 0.02
C539 \\sim C534 \\sim C535 \\sim C536 \\sim C537 \\sim C538 \\sim C540 \\sim
C531 \\sim C532 \\sim C533: within 2A with sigma of 0.01 and sigma for terminal
atoms of 0.02
C735 \\sim C736 \\sim C737 \\sim C738 \\sim C739 \\sim C734 \\sim C733 \\sim
C732 \\sim C731 \\sim C740: within 2A with sigma of 0.01 and sigma for terminal
atoms of 0.02
C331 \\sim C340 \\sim C339 \\sim C334 \\sim C333 \\sim C332 \\sim C338 \\sim
C337 \\sim C336 \\sim C335: within 2A with sigma of 0.01 and sigma for terminal
atoms of 0.02
C239 \\sim C240 \\sim C231 \\sim C232 \\sim C233 \\sim C234 \\sim C235 \\sim
C236 \\sim C237 \\sim C238: within 2A with sigma of 0.01 and sigma for terminal
atoms of 0.02
C437 \\sim C436 \\sim C435 \\sim C434 \\sim C439 \\sim C438 \\sim C440 \\sim
C431 \\sim C432 \\sim C433: within 2A with sigma of 0.01 and sigma for terminal
atoms of 0.02
P3 \\sim C321 \\sim C322 \\sim C323 \\sim C324 \\sim C325 \\sim C326 \\sim C339
\\sim C336 \\sim C335 \\sim C337 \\sim C338 \\sim C334 \\sim C333 \\sim C332
\\sim C340 \\sim C331 \\sim C435 \\sim C437 \\sim C436 \\sim C434 \\sim C438
\\sim C439 \\sim C433 \\sim C432 \\sim C431 \\sim C440 \\sim C421 \\sim C422
\\sim C423 \\sim C424 \\sim C425 \\sim C426 \\sim C411 \\sim C416 \\sim P4
\\sim C412 \\sim C413 \\sim C414 \\sim C415: within 2A with sigma of 0.01 and
sigma for terminal atoms of 0.02
C440 \\sim C431 \\sim C432 \\sim C433 \\sim C434 \\sim C439 \\sim C438 \\sim
C436 \\sim C435 \\sim C437 \\sim C340 \\sim C339 \\sim C338 \\sim C337 \\sim
C336 \\sim C335 \\sim C334 \\sim C333 \\sim C332 \\sim C331: within 2A with
sigma of 0.01 and sigma for terminal atoms of 0.02
5.a Aromatic/amide H refined with riding coordinates:
 C633(H633), C632(H632), C332(H332), C333(H333), C822(H822), C823(H823),
 C824(H824), C825(H825), C826(H826), C412(H412), C413(H413), C414(H414),
 C415(H415), C416(H416), C832(H832), C833(H833), C726(H726), C725(H725),
 C724(H724), C723(H723), C722(H722), C638(H638), C637(H637), C636(H636),
 C635(H635), C433(H433), C432(H432), C516(H516), C515(H515), C514(H514),
 C513(H513), C512(H512), C835(H835), C836(H836), C837(H837), C838(H838),
 C126(H126), C125(H125), C124(H124), C123(H123), C122(H122), C312(H312),
 C313(H313), C314(H314), C315(H315), C316(H316), C738(H738), C733(H733),
 C732(H732), C526(H526), C525(H525), C524(H524), C523(H523), C522(H522),
 C226(H226), C225(H225), C224(H224), C223(H223), C222(H222), C737(H737),
 C336(H336), C736(H736), C338(H338), C335(H335), C438(H438), C435(H435),
 C132(H132), C133(H133), C437(H437), C322(H322), C323(H323), C324(H324),
 C325(H325), C326(H326), C626(H626), C625(H625), C624(H624), C623(H623),
 C622(H622), C138(H138), C715(H715), C716(H716), C712(H712), C713(H713),
 C714(H714), C337(H337), C137(H137), C135(H135), C232(H232), C233(H233),
 C112(H112), C113(H113), C114(H114), C115(H115), C116(H116), C538(H538),
 C212(H212), C213(H213), C214(H214), C215(H215), C216(H216), C537(H537),
 C535(H535), C616(H616), C615(H615), C614(H614), C613(H613), C612(H612),
 C735(H735), C536(H536), C238(H238), C237(H237), C236(H236), C235(H235),
 C136(H136), C436(H436), C532(H532), C533(H533), C4(H4), C5(H5), C7(H7), C8(H8),
  C816(H816), C815(H815), C814(H814), C813(H813), C812(H812), C422(H422),
 C423(H423), C424(H424), C425(H425), C426(H426)
5.b Fitted hexagon refined as free rotating group:
 C631(C640,C639,C634,C633,C632), C331(C332,C333,C334,C339,C340), C821(C822,
 C823,C824,C825,C826), C411(C412,C413,C414,C415,C416), C831(C832,C833,C834,C839,
 C840), C721(C726,C725,C724,C723,C722), C440(C439,C434,C433,C432,C431),
 C511(C516,C515,C514,C513,C512), C121(C126,C125,C124,C123,C122), C311(C312,C313,
 C314,C315,C316), C739(C734,C733,C732,C731,C740), C521(C526,C525,C524,C523,
 C522), C221(C226,C225,C224,C223,C222), C131(C132,C133,C134,C139,C140),
 C322(C323,C324,C325,C326,C321), C626(C625,C624,C623,C622,C621), C715(C716,C711,
 C712,C713,C714), C240(C231,C232,C233,C234,C239), C111(C112,C113,C114,C115,
 C116), C211(C212,C213,C214,C215,C216), C611(C616,C615,C614,C613,C612),
 C534(C539,C540,C531,C532,C533), C3(C4,C5,C6,C7,C8), C811(C816,C815,C814,C813,
 C812), C421(C422,C423,C424,C425,C426)
;
_shelx_shelxl_version_number 2014/7
_olex2_submission_special_instructions 'No special instructions were received'
_oxdiff_exptl_absorpt_empirical_details
;
Empirical correction (ABSPACK) includes:
- Absorption correction using spherical harmonics
- Frame scaling
;
_oxdiff_exptl_absorpt_empirical_full_max 2.099
_oxdiff_exptl_absorpt_empirical_full_min 0.447

loop_
_space_group_symop_operation_xyz
'x, y, z'
'-y, x-y, z+1/3'
'-x+y, -x, z+2/3'
'-x, -y, z+1/2'
'y, -x+y, z+5/6'
'x-y, x, z+1/6'

loop_
_atom_site_label
_atom_site_type_symbol
_atom_site_fract_x
_atom_site_fract_y
_atom_site_fract_z
_atom_site_U_iso_or_equiv
_atom_site_adp_type
_atom_site_occupancy
_atom_site_site_symmetry_order
_atom_site_calc_flag
_atom_site_refinement_flags_posn
_atom_site_refinement_flags_adp
Au10 Au 0.77823(10) 0.16097(11) 0.48700(10) 0.0374(4) Uani 1 1 d . .
Au1 Au 0.94058(11) 0.25826(12) 0.48831(10) 0.0427(5) Uani 1 1 d . .
Au4 Au 0.61273(11) 0.06000(13) 0.48745(10) 0.0481(5) Uani 1 1 d . .
Au7 Au 0.87763(11) 0.09978(12) 0.48194(10) 0.0439(5) Uani 1 1 d . .
Au2 Au 0.84789(11) 0.26797(13) 0.46588(10) 0.0451(5) Uani 1 1 d . .
Au6 Au 0.86858(11) 0.14530(13) 0.50914(10) 0.0453(5) Uani 1 1 d . .
Au3 Au 0.69151(12) 0.20722(14) 0.47272(10) 0.0491(5) Uani 1 1 d . .
Au5 Au 0.69014(12) 0.13416(13) 0.51244(10) 0.0475(5) Uani 1 1 d . .
Au8 Au 0.87037(11) -0.01492(13) 0.50350(10) 0.0503(5) Uani 1 1 d . .
Au9 Au 0.71344(11) 0.01953(13) 0.50122(10) 0.0483(5) Uani 1 1 d . U
P5 P 0.6678(7) 0.2140(9) 0.52828(18) 0.051(3) Uani 1 1 d . .
P8 P 1.0024(8) 0.0169(9) 0.50276(18) 0.054(3) Uani 1 1 d . U
P2 P 0.9111(9) 0.3409(10) 0.44547(17) 0.057(4) Uani 1 1 d . .
P3 P 0.5832(9) 0.2125(9) 0.46477(19) 0.064(3) Uani 1 1 d . U
P7 P 0.8821(8) 0.0172(10) 0.46349(19) 0.064(4) Uani 1 1 d . .
P6 P 0.8738(8) 0.1617(8) 0.53404(17) 0.052(3) Uani 1 1 d . U
P1 P 1.0412(8) 0.3896(9) 0.48826(18) 0.057(3) Uani 1 1 d . U
P4 P 0.4885(7) -0.0370(8) 0.47871(18) 0.056(3) Uani 1 1 d D U
C631 C 0.7732(13) 0.0934(16) 0.5409(3) 0.051(9) Uiso 1 1 d . U
C640 C 0.7220(17) 0.1115(14) 0.5483(3) 0.056(9) Uiso 1 1 d G U
C639 C 0.6453(15) 0.0518(18) 0.5515(3) 0.061(8) Uiso 1 1 d DG U
C634 C 0.6198(12) -0.0259(16) 0.5473(3) 0.064(8) Uiso 1 1 d DG U
C633 C 0.6709(18) -0.0439(14) 0.5400(4) 0.065(9) Uiso 1 1 d G U
H633 H 0.6538 -0.0959 0.5372 0.078 Uiso 1 1 calc R .
C632 C 0.7476(16) 0.0157(18) 0.5368(3) 0.055(9) Uiso 1 1 d G U
H632 H 0.7818 0.0037 0.5318 0.066 Uiso 1 1 calc R .
C331 C 0.5012(15) 0.1623(17) 0.4781(3) 0.056(6) Uiso 1 1 d . U
C332 C 0.5179(12) 0.2140(13) 0.4896(3) 0.052(8) Uiso 1 1 d G U
H332 H 0.5651 0.2623 0.4898 0.062 Uiso 1 1 calc R .
C333 C 0.4641(15) 0.1935(14) 0.5009(3) 0.049(8) Uiso 1 1 d G U
H333 H 0.4753 0.2280 0.5086 0.058 Uiso 1 1 calc R .
C334 C 0.3936(13) 0.1212(15) 0.5006(3) 0.045(7) Uiso 1 1 d DG U
C339 C 0.3769(12) 0.0695(12) 0.4891(3) 0.049(7) Uiso 1 1 d DG U
C340 C 0.4307(16) 0.0901(16) 0.4779(3) 0.052(7) Uiso 1 1 d G U
C821 C 1.0762(16) 0.1199(15) 0.5061(4) 0.051(6) Uiso 1 1 d . U
C822 C 1.133(2) 0.1305(16) 0.5163(4) 0.054(9) Uiso 1 1 d G U
H822 H 1.1266 0.0876 0.5217 0.065 Uiso 1 1 calc R .
C823 C 1.1989(18) 0.2051(19) 0.5184(3) 0.063(9) Uiso 1 1 d G U
H823 H 1.2368 0.2122 0.5252 0.075 Uiso 1 1 calc R .
C824 C 1.2082(16) 0.2692(15) 0.5102(4) 0.060(9) Uiso 1 1 d G U
H824 H 1.2523 0.3191 0.5116 0.072 Uiso 1 1 calc R .
C825 C 1.1515(19) 0.2586(16) 0.5000(4) 0.054(9) Uiso 1 1 d G U
H825 H 1.1577 0.3014 0.4946 0.065 Uiso 1 1 calc R .
C826 C 1.0855(17) 0.1839(19) 0.4979(3) 0.056(9) Uiso 1 1 d G U
H826 H 1.0476 0.1768 0.4911 0.067 Uiso 1 1 calc R .
C411 C 0.509(2) -0.120(2) 0.4724(4) 0.066(7) Uiso 1 1 d . U
C412 C 0.564(2) -0.0916(19) 0.4612(5) 0.081(10) Uiso 1 1 d G U
H412 H 0.5857 -0.0394 0.4581 0.097 Uiso 1 1 calc R .
C413 C 0.587(2) -0.141(3) 0.4547(4) 0.082(11) Uiso 1 1 d G U
H413 H 0.6236 -0.1225 0.4472 0.099 Uiso 1 1 calc R .
C414 C 0.555(3) -0.219(2) 0.4593(5) 0.089(11) Uiso 1 1 d G U
H414 H 0.5700 -0.2527 0.4550 0.107 Uiso 1 1 calc R .
C415 C 0.500(3) -0.2476(18) 0.4705(5) 0.078(11) Uiso 1 1 d G U
H415 H 0.4784 -0.2997 0.4736 0.093 Uiso 1 1 calc R .
C416 C 0.477(2) -0.198(2) 0.4771(4) 0.075(10) Uiso 1 1 d G U
H416 H 0.4405 -0.2166 0.4845 0.090 Uiso 1 1 calc R .
C831 C 1.0297(12) -0.0101(13) 0.48601(14) 0.038(8) Uiso 1 1 d . U
C832 C 1.1109(11) 0.0243(14) 0.4838(2) 0.052(9) Uiso 1 1 d G U
H832 H 1.1463 0.0616 0.4903 0.063 Uiso 1 1 calc R .
C833 C 1.1391(9) 0.0029(15) 0.4718(2) 0.055(9) Uiso 1 1 d G U
H833 H 1.1934 0.0259 0.4703 0.065 Uiso 1 1 calc R .
C834 C 1.0861(10) -0.0528(15) 0.4621(2) 0.056(8) Uiso 1 1 d DG U
C839 C 1.0049(10) -0.0872(15) 0.4644(2) 0.053(8) Uiso 1 1 d DG U
C840 C 0.9767(9) -0.0658(13) 0.4763(2) 0.037(7) Uiso 1 1 d DG U
C721 C 0.9707(17) 0.054(2) 0.4539(4) 0.060(9) Uiso 1 1 d . U
C726 C 1.036(2) 0.124(2) 0.4587(3) 0.062(10) Uiso 1 1 d G U
H726 H 1.0317 0.1498 0.4667 0.074 Uiso 1 1 calc R .
C725 C 1.1083(18) 0.1540(18) 0.4515(4) 0.071(10) Uiso 1 1 d G U
H725 H 1.1521 0.2005 0.4548 0.086 Uiso 1 1 calc R .
C724 C 1.1150(17) 0.115(2) 0.4396(4) 0.067(10) Uiso 1 1 d G U
H724 H 1.1632 0.1352 0.4348 0.080 Uiso 1 1 calc R .
C723 C 1.050(2) 0.045(2) 0.4347(3) 0.067(10) Uiso 1 1 d G U
H723 H 1.0540 0.0191 0.4267 0.080 Uiso 1 1 calc R .
C722 C 0.9774(18) 0.0149(18) 0.4419(4) 0.062(10) Uiso 1 1 d G U
H722 H 0.9336 -0.0316 0.4387 0.074 Uiso 1 1 calc R .
C638 C 0.594(2) 0.069(2) 0.5594(4) 0.059(9) Uiso 1 1 d D U
H638 H 0.6109 0.1200 0.5626 0.070 Uiso 1 1 calc R .
C637 C 0.518(2) 0.009(2) 0.5623(4) 0.064(10) Uiso 1 1 d D U
H637 H 0.4835 0.0203 0.5675 0.077 Uiso 1 1 calc R .
C636 C 0.491(2) -0.068(2) 0.5577(4) 0.067(10) Uiso 1 1 d D U
H636 H 0.4396 -0.1077 0.5597 0.080 Uiso 1 1 calc R .
C635 C 0.5424(18) -0.0853(19) 0.5500(4) 0.061(9) Uiso 1 1 d D U
H635 H 0.5247 -0.1366 0.5467 0.073 Uiso 1 1 calc R .
C440 C 0.4147(19) 0.0411(17) 0.4642(3) 0.055(8) Uiso 1 1 d . U
C439 C 0.3691(19) 0.0427(17) 0.4528(4) 0.060(8) Uiso 1 1 d DG U
C434 C 0.3445(19) -0.0143(19) 0.4420(3) 0.064(8) Uiso 1 1 d DG U
C433 C 0.365(2) -0.0728(18) 0.4426(3) 0.068(10) Uiso 1 1 d G U
H433 H 0.3490 -0.1110 0.4354 0.081 Uiso 1 1 calc R .
C432 C 0.411(2) -0.0744(18) 0.4540(4) 0.069(10) Uiso 1 1 d G U
H432 H 0.4251 -0.1136 0.4544 0.083 Uiso 1 1 calc R .
C431 C 0.4357(19) -0.017(2) 0.4648(3) 0.057(6) Uiso 1 1 d G U
C511 C 0.5685(19) 0.169(2) 0.5357(5) 0.074(11) Uiso 1 1 d . U
C516 C 0.553(2) 0.203(2) 0.5475(4) 0.072(11) Uiso 1 1 d G U
H516 H 0.5934 0.2485 0.5518 0.087 Uiso 1 1 calc R .
C515 C 0.476(2) 0.169(2) 0.5529(4) 0.075(11) Uiso 1 1 d G U
H515 H 0.4654 0.1920 0.5608 0.090 Uiso 1 1 calc R .
C514 C 0.4151(18) 0.102(2) 0.5465(5) 0.082(11) Uiso 1 1 d G U
H514 H 0.3638 0.0789 0.5501 0.099 Uiso 1 1 calc R .
C513 C 0.431(2) 0.068(2) 0.5347(5) 0.084(11) Uiso 1 1 d G U
H513 H 0.3902 0.0224 0.5304 0.100 Uiso 1 1 calc R .
C512 C 0.508(3) 0.102(2) 0.5293(4) 0.081(11) Uiso 1 1 d G U
H512 H 0.5182 0.0790 0.5214 0.098 Uiso 1 1 calc R .
C835 C 1.1198(9) -0.0702(19) 0.4505(3) 0.061(9) Uiso 1 1 d D U
H835 H 1.1743 -0.0440 0.4490 0.073 Uiso 1 1 calc R .
C836 C 1.0669(11) -0.129(2) 0.4413(3) 0.062(9) Uiso 1 1 d D U
H836 H 1.0877 -0.1443 0.4337 0.075 Uiso 1 1 calc R .
C837 C 0.9849(11) -0.167(2) 0.4427(3) 0.063(10) Uiso 1 1 d D U
H837 H 0.9510 -0.2052 0.4361 0.075 Uiso 1 1 calc R .
C838 C 0.9566(9) -0.1453(18) 0.4545(3) 0.062(9) Uiso 1 1 d D U
H838 H 0.9021 -0.1710 0.4560 0.074 Uiso 1 1 calc R .
C121 C 1.1269(15) 0.4054(18) 0.4779(3) 0.047(8) Uiso 1 1 d . U
C126 C 1.1172(14) 0.3584(16) 0.4660(3) 0.044(8) Uiso 1 1 d G U
H126 H 1.0667 0.3195 0.4632 0.053 Uiso 1 1 calc R .
C125 C 1.1831(18) 0.3697(18) 0.4582(3) 0.051(9) Uiso 1 1 d G U
H125 H 1.1766 0.3382 0.4502 0.062 Uiso 1 1 calc R .
C124 C 1.2586(15) 0.428(2) 0.4624(3) 0.056(9) Uiso 1 1 d G U
H124 H 1.3027 0.4354 0.4572 0.067 Uiso 1 1 calc R .
C123 C 1.2683(14) 0.4749(18) 0.4744(4) 0.063(9) Uiso 1 1 d G U
H123 H 1.3189 0.5138 0.4772 0.075 Uiso 1 1 calc R .
C122 C 1.2024(18) 0.4636(18) 0.4821(3) 0.051(9) Uiso 1 1 d G U
H122 H 1.2089 0.4951 0.4901 0.061 Uiso 1 1 calc R .
C311 C 0.555(2) 0.165(2) 0.4476(3) 0.061(7) Uiso 1 1 d . U
C312 C 0.570(2) 0.105(2) 0.4432(4) 0.072(10) Uiso 1 1 d G U
H312 H 0.5921 0.0851 0.4496 0.087 Uiso 1 1 calc R .
C313 C 0.551(3) 0.075(2) 0.4293(4) 0.078(11) Uiso 1 1 d G U
H313 H 0.5602 0.0349 0.4264 0.094 Uiso 1 1 calc R .
C314 C 0.517(3) 0.105(3) 0.4197(3) 0.083(11) Uiso 1 1 d G U
H314 H 0.5042 0.0846 0.4104 0.100 Uiso 1 1 calc R .
C315 C 0.502(3) 0.165(3) 0.4241(4) 0.082(11) Uiso 1 1 d G U
H315 H 0.4800 0.1847 0.4177 0.099 Uiso 1 1 calc R .
C316 C 0.522(2) 0.195(2) 0.4380(4) 0.070(10) Uiso 1 1 d G U
H316 H 0.5119 0.2349 0.4409 0.084 Uiso 1 1 calc R .
C738 C 0.8894(9) -0.2125(14) 0.4918(4) 0.069(10) Uiso 1 1 d D U
H738 H 0.9443 -0.1807 0.4922 0.083 Uiso 1 1 calc R .
C739 C 0.8465(10) -0.1843(11) 0.4843(3) 0.063(8) Uiso 1 1 d D U
C734 C 0.7646(10) -0.2337(11) 0.4838(3) 0.062(8) Uiso 1 1 d DG U
C733 C 0.7178(10) -0.2089(15) 0.4768(4) 0.073(10) Uiso 1 1 d G U
H733 H 0.6631 -0.2419 0.4764 0.087 Uiso 1 1 calc R .
C732 C 0.7528(15) -0.1348(16) 0.4702(4) 0.062(10) Uiso 1 1 d G U
H732 H 0.7214 -0.1182 0.4655 0.074 Uiso 1 1 calc R .
C731 C 0.8346(15) -0.0855(14) 0.4707(4) 0.066(10) Uiso 1 1 d G U
C740 C 0.8815(10) -0.1102(12) 0.4778(3) 0.065(10) Uiso 1 1 d DG U
C521 C 0.682(2) 0.301(2) 0.5183(4) 0.064(10) Uiso 1 1 d . U
C526 C 0.727(2) 0.322(2) 0.5059(4) 0.058(9) Uiso 1 1 d G U
H526 H 0.7563 0.2973 0.5035 0.069 Uiso 1 1 calc R .
C525 C 0.730(2) 0.380(2) 0.4968(3) 0.066(10) Uiso 1 1 d G U
H525 H 0.7601 0.3943 0.4885 0.080 Uiso 1 1 calc R .
C524 C 0.686(2) 0.417(2) 0.5003(4) 0.078(11) Uiso 1 1 d G U
H524 H 0.6879 0.4558 0.4942 0.094 Uiso 1 1 calc R .
C523 C 0.641(2) 0.396(2) 0.5128(4) 0.077(11) Uiso 1 1 d G U
H523 H 0.6119 0.4205 0.5151 0.092 Uiso 1 1 calc R .
C522 C 0.639(2) 0.338(2) 0.5218(4) 0.065(10) Uiso 1 1 d G U
H522 H 0.6081 0.3235 0.5301 0.078 Uiso 1 1 calc R .
C221 C 0.917(2) 0.2721(18) 0.4330(3) 0.051(9) Uiso 1 1 d . U
C226 C 0.8864(19) 0.2651(18) 0.4193(3) 0.049(8) Uiso 1 1 d G U
H226 H 0.8639 0.2956 0.4166 0.059 Uiso 1 1 calc R .
C225 C 0.8892(19) 0.213(2) 0.4095(3) 0.054(9) Uiso 1 1 d G U
H225 H 0.8685 0.2079 0.4003 0.064 Uiso 1 1 calc R .
C224 C 0.923(2) 0.1670(18) 0.4134(3) 0.060(9) Uiso 1 1 d G U
H224 H 0.9247 0.1318 0.4069 0.072 Uiso 1 1 calc R .
C223 C 0.954(2) 0.1740(18) 0.4272(4) 0.057(9) Uiso 1 1 d G U
H223 H 0.9761 0.1435 0.4299 0.069 Uiso 1 1 calc R .
C222 C 0.9509(19) 0.2265(19) 0.4370(3) 0.048(8) Uiso 1 1 d G U
H222 H 0.9715 0.2312 0.4462 0.057 Uiso 1 1 calc R .
C737 C 0.8542(11) -0.2858(15) 0.4986(4) 0.067(10) Uiso 1 1 d D U
H737 H 0.8840 -0.3026 0.5038 0.081 Uiso 1 1 calc R .
C336 C 0.2641(18) 0.0280(19) 0.5107(3) 0.050(8) Uiso 1 1 d D U
H336 H 0.2266 0.0142 0.5180 0.060 Uiso 1 1 calc R .
C736 C 0.7724(11) -0.3329(13) 0.4973(4) 0.060(9) Uiso 1 1 d D U
H736 H 0.7478 -0.3835 0.5013 0.072 Uiso 1 1 calc R .
C338 C 0.3080(17) -0.0031(16) 0.4880(4) 0.053(9) Uiso 1 1 d D U
H338 H 0.2992 -0.0372 0.4804 0.063 Uiso 1 1 calc R .
C335 C 0.3338(18) 0.0992(19) 0.5110(3) 0.050(8) Uiso 1 1 d D U
H335 H 0.3417 0.1347 0.5184 0.060 Uiso 1 1 calc R .
C438 C 0.354(2) 0.1055(19) 0.4531(4) 0.061(9) Uiso 1 1 d D U
H438 H 0.3715 0.1429 0.4605 0.073 Uiso 1 1 calc R .
C435 C 0.302(3) -0.006(3) 0.4309(4) 0.065(10) Uiso 1 1 d D U
H435 H 0.2840 -0.0438 0.4235 0.078 Uiso 1 1 calc R .
C131 C 0.996(2) 0.4467(19) 0.4830(4) 0.059(6) Uiso 1 1 d . U
C132 C 0.950(2) 0.452(2) 0.4939(3) 0.067(9) Uiso 1 1 d G U
H132 H 0.9443 0.4258 0.5026 0.081 Uiso 1 1 calc R .
C133 C 0.914(2) 0.497(2) 0.4919(3) 0.070(10) Uiso 1 1 d G U
H133 H 0.8829 0.5005 0.4992 0.084 Uiso 1 1 calc R .
C134 C 0.9229(17) 0.5362(16) 0.4789(4) 0.078(9) Uiso 1 1 d DG U
C139 C 0.9688(18) 0.5308(17) 0.4680(3) 0.074(9) Uiso 1 1 d DG U
C140 C 1.006(2) 0.486(2) 0.4701(3) 0.065(9) Uiso 1 1 d G U
C437 C 0.310(2) 0.108(2) 0.4415(4) 0.061(10) Uiso 1 1 d D U
H437 H 0.2975 0.1479 0.4413 0.074 Uiso 1 1 calc R .
C322 C 0.675(2) 0.375(2) 0.4613(5) 0.075(10) Uiso 1 1 d . U
H322 H 0.7174 0.3656 0.4618 0.090 Uiso 1 1 calc R .
C323 C 0.689(2) 0.451(2) 0.4594(5) 0.089(11) Uiso 1 1 d G U
H323 H 0.7403 0.4936 0.4587 0.107 Uiso 1 1 calc R .
C324 C 0.625(3) 0.4651(19) 0.4587(5) 0.085(11) Uiso 1 1 d G U
H324 H 0.6343 0.5164 0.4575 0.103 Uiso 1 1 calc R .
C325 C 0.548(2) 0.402(3) 0.4599(5) 0.086(11) Uiso 1 1 d G U
H325 H 0.5055 0.4112 0.4594 0.103 Uiso 1 1 calc R .
C326 C 0.5342(18) 0.325(2) 0.4618(5) 0.078(10) Uiso 1 1 d G U
H326 H 0.4826 0.2832 0.4626 0.093 Uiso 1 1 calc R .
C321 C 0.598(2) 0.3117(19) 0.4625(5) 0.067(7) Uiso 1 1 d G U
C626 C 0.901(2) 0.313(2) 0.5307(4) 0.066(10) Uiso 1 1 d . U
H626 H 0.8689 0.2948 0.5226 0.080 Uiso 1 1 calc R .
C625 C 0.936(3) 0.392(2) 0.5347(4) 0.083(11) Uiso 1 1 d G U
H625 H 0.9272 0.4272 0.5292 0.099 Uiso 1 1 calc R .
C624 C 0.984(2) 0.4196(17) 0.5468(5) 0.079(11) Uiso 1 1 d G U
H624 H 1.0074 0.4726 0.5495 0.095 Uiso 1 1 calc R .
C623 C 0.997(2) 0.367(2) 0.5550(4) 0.077(11) Uiso 1 1 d G U
H623 H 1.0294 0.3856 0.5632 0.092 Uiso 1 1 calc R .
C622 C 0.962(2) 0.288(2) 0.5511(4) 0.067(10) Uiso 1 1 d G U
H622 H 0.9711 0.2533 0.5565 0.080 Uiso 1 1 calc R .
C621 C 0.914(2) 0.2609(16) 0.5389(4) 0.052(6) Uiso 1 1 d G U
C138 C 0.975(3) 0.573(3) 0.4553(4) 0.081(11) Uiso 1 1 d D U
H138 H 1.0076 0.5730 0.4479 0.097 Uiso 1 1 calc R .
C715 C 0.741(3) -0.052(2) 0.4280(4) 0.082(11) Uiso 1 1 d . U
H715 H 0.7228 -0.0926 0.4212 0.099 Uiso 1 1 calc R .
C716 C 0.789(3) -0.049(2) 0.4393(5) 0.078(11) Uiso 1 1 d G U
H716 H 0.8036 -0.0877 0.4400 0.093 Uiso 1 1 calc R .
C711 C 0.816(2) 0.012(3) 0.4493(4) 0.075(11) Uiso 1 1 d G U
C712 C 0.794(2) 0.070(2) 0.4481(4) 0.075(11) Uiso 1 1 d G U
H712 H 0.8120 0.1103 0.4549 0.090 Uiso 1 1 calc R .
C713 C 0.746(2) 0.067(2) 0.4369(5) 0.075(11) Uiso 1 1 d G U
H713 H 0.7312 0.1054 0.4361 0.090 Uiso 1 1 calc R .
C714 C 0.719(2) 0.006(3) 0.4268(4) 0.080(11) Uiso 1 1 d G U
H714 H 0.6866 0.0039 0.4192 0.096 Uiso 1 1 calc R .
C337 C 0.2516(18) -0.0228(18) 0.4992(4) 0.054(9) Uiso 1 1 d D U
H337 H 0.2047 -0.0713 0.4988 0.064 Uiso 1 1 calc R .
C137 C 0.935(3) 0.615(3) 0.4533(4) 0.081(11) Uiso 1 1 d D U
H137 H 0.9367 0.6386 0.4445 0.097 Uiso 1 1 calc R .
C135 C 0.887(3) 0.581(3) 0.4779(5) 0.077(11) Uiso 1 1 d D U
H135 H 0.8598 0.5867 0.4857 0.093 Uiso 1 1 calc R .
C240 C 1.0533(13) 0.4858(16) 0.4564(3) 0.045(8) Uiso 1 1 d . U
C231 C 1.0203(11) 0.4286(14) 0.4456(3) 0.050(8) Uiso 1 1 d G U
C232 C 1.0675(14) 0.4283(13) 0.4344(3) 0.045(8) Uiso 1 1 d G U
H232 H 1.0454 0.3900 0.4272 0.055 Uiso 1 1 calc R .
C233 C 1.1476(14) 0.4850(15) 0.4340(3) 0.039(8) Uiso 1 1 d G U
H233 H 1.1791 0.4848 0.4265 0.047 Uiso 1 1 calc R .
C234 C 1.1806(10) 0.5421(12) 0.4447(3) 0.040(7) Uiso 1 1 d DG U
C239 C 1.1335(14) 0.5425(12) 0.4559(2) 0.040(7) Uiso 1 1 d DG U
C111 C 1.079(2) 0.4235(19) 0.5061(3) 0.058(6) Uiso 1 1 d . U
C112 C 1.090(2) 0.3774(15) 0.5162(4) 0.060(9) Uiso 1 1 d G U
H112 H 1.0705 0.3237 0.5145 0.072 Uiso 1 1 calc R .
C113 C 1.132(2) 0.4117(18) 0.5289(3) 0.058(9) Uiso 1 1 d G U
H113 H 1.1392 0.3809 0.5356 0.069 Uiso 1 1 calc R .
C114 C 1.161(2) 0.4920(19) 0.5314(3) 0.057(9) Uiso 1 1 d G U
H114 H 1.1888 0.5149 0.5399 0.068 Uiso 1 1 calc R .
C115 C 1.150(2) 0.5381(15) 0.5213(4) 0.066(10) Uiso 1 1 d G U
H115 H 1.1696 0.5918 0.5230 0.079 Uiso 1 1 calc R .
C116 C 1.109(2) 0.5038(18) 0.5087(3) 0.056(9) Uiso 1 1 d G U
H116 H 1.1009 0.5347 0.5019 0.068 Uiso 1 1 calc R .
C538 C 0.814(2) 0.178(2) 0.5726(5) 0.070(10) Uiso 1 1 d D U
H538 H 0.7989 0.1271 0.5693 0.084 Uiso 1 1 calc R .
C211 C 0.855(2) 0.377(2) 0.4362(4) 0.059(9) Uiso 1 1 d . U
C212 C 0.773(2) 0.3274(18) 0.4354(4) 0.072(10) Uiso 1 1 d G U
H212 H 0.7491 0.2785 0.4401 0.087 Uiso 1 1 calc R .
C213 C 0.7273(16) 0.351(2) 0.4277(5) 0.075(11) Uiso 1 1 d G U
H213 H 0.6726 0.3176 0.4271 0.090 Uiso 1 1 calc R .
C214 C 0.763(2) 0.424(2) 0.4207(4) 0.072(10) Uiso 1 1 d G U
H214 H 0.7324 0.4395 0.4155 0.087 Uiso 1 1 calc R .
C215 C 0.845(2) 0.4734(18) 0.4215(4) 0.069(10) Uiso 1 1 d G U
H215 H 0.8688 0.5223 0.4169 0.083 Uiso 1 1 calc R .
C216 C 0.8907(16) 0.450(2) 0.4293(4) 0.060(9) Uiso 1 1 d G U
H216 H 0.9453 0.4832 0.4298 0.072 Uiso 1 1 calc R .
C537 C 0.860(2) 0.209(2) 0.5855(5) 0.068(10) Uiso 1 1 d D U
H537 H 0.8753 0.1779 0.5907 0.082 Uiso 1 1 calc R .
C535 C 0.857(3) 0.328(2) 0.5830(4) 0.074(10) Uiso 1 1 d D U
H535 H 0.8700 0.3777 0.5866 0.089 Uiso 1 1 calc R .
C611 C 0.9353(19) 0.132(2) 0.5442(4) 0.052(6) Uiso 1 1 d . U
C616 C 1.015(2) 0.165(2) 0.5404(4) 0.063(9) Uiso 1 1 d G U
H616 H 1.0355 0.2018 0.5329 0.076 Uiso 1 1 calc R .
C615 C 1.0628(16) 0.143(2) 0.5478(4) 0.068(10) Uiso 1 1 d G U
H615 H 1.1158 0.1650 0.5452 0.082 Uiso 1 1 calc R .
C614 C 1.032(2) 0.088(2) 0.5589(4) 0.076(10) Uiso 1 1 d G U
H614 H 1.0637 0.0737 0.5639 0.091 Uiso 1 1 calc R .
C613 C 0.952(2) 0.056(2) 0.5627(4) 0.075(10) Uiso 1 1 d G U
H613 H 0.9313 0.0191 0.5702 0.090 Uiso 1 1 calc R .
C612 C 0.9041(16) 0.078(2) 0.5554(4) 0.063(9) Uiso 1 1 d G U
H612 H 0.8510 0.0559 0.5579 0.075 Uiso 1 1 calc R .
C735 C 0.7255(9) -0.3079(13) 0.4903(4) 0.063(9) Uiso 1 1 d D U
H735 H 0.6705 -0.3393 0.4900 0.076 Uiso 1 1 calc R .
C536 C 0.883(2) 0.284(2) 0.5903(4) 0.068(10) Uiso 1 1 d D U
H536 H 0.9146 0.3042 0.5985 0.081 Uiso 1 1 calc R .
C238 C 1.1642(19) 0.598(2) 0.4671(3) 0.052(8) Uiso 1 1 d D U
H238 H 1.1322 0.5967 0.4747 0.062 Uiso 1 1 calc R .
C237 C 1.2437(19) 0.655(2) 0.4666(4) 0.045(8) Uiso 1 1 d D U
H237 H 1.2647 0.6939 0.4737 0.055 Uiso 1 1 calc R .
C236 C 1.2938(17) 0.656(2) 0.4556(4) 0.047(8) Uiso 1 1 d D U
H236 H 1.3472 0.6947 0.4553 0.057 Uiso 1 1 calc R .
C235 C 1.2607(15) 0.597(2) 0.4451(4) 0.046(8) Uiso 1 1 d D U
H235 H 1.2936 0.5946 0.4381 0.055 Uiso 1 1 calc R .
C136 C 0.892(3) 0.619(3) 0.4649(5) 0.076(11) Uiso 1 1 d D U
H136 H 0.8652 0.6472 0.4639 0.091 Uiso 1 1 calc R .
C436 C 0.283(2) 0.054(2) 0.4300(4) 0.067(10) Uiso 1 1 d D U
H436 H 0.2548 0.0582 0.4223 0.080 Uiso 1 1 calc R .
C534 C 0.8127(17) 0.3013(19) 0.5703(3) 0.069(9) Uiso 1 1 d D U
C539 C 0.7919(16) 0.2261(17) 0.5652(3) 0.065(9) Uiso 1 1 d DG U
C540 C 0.749(2) 0.1983(16) 0.5525(4) 0.062(9) Uiso 1 1 d G U
C531 C 0.728(2) 0.246(2) 0.5448(3) 0.067(10) Uiso 1 1 d G U
C532 C 0.748(2) 0.321(2) 0.5498(4) 0.073(10) Uiso 1 1 d G U
H532 H 0.7338 0.3525 0.5447 0.088 Uiso 1 1 calc R .
C533 C 0.791(2) 0.3486(16) 0.5626(4) 0.074(10) Uiso 1 1 d G U
H533 H 0.8048 0.3989 0.5659 0.089 Uiso 1 1 calc R .
C1 C 0.745(4) -0.065(4) 0.5050(7) 0.074(13) Uiso 1 1 d . U
C3 C 0.5986(19) -0.177(2) 0.5083(6) 0.092(11) Uiso 1 1 d . U
C4 C 0.5857(19) -0.252(3) 0.5045(6) 0.107(13) Uiso 1 1 d G U
H4 H 0.6278 -0.2577 0.5014 0.129 Uiso 1 1 calc R .
C5 C 0.510(2) -0.317(2) 0.5053(5) 0.112(13) Uiso 1 1 d DG U
H5 H 0.5012 -0.3672 0.5028 0.134 Uiso 1 1 calc R .
C6 C 0.4469(18) -0.3081(19) 0.5099(5) 0.117(12) Uiso 1 1 d DG U
C7 C 0.460(2) -0.233(2) 0.5137(5) 0.104(13) Uiso 1 1 d DG U
H7 H 0.4177 -0.2273 0.5167 0.125 Uiso 1 1 calc R .
C8 C 0.536(2) -0.1678(18) 0.5128(5) 0.094(12) Uiso 1 1 d G U
H8 H 0.5443 -0.1179 0.5153 0.113 Uiso 1 1 calc R .
C2 C 0.678(4) -0.114(4) 0.5052(8) 0.083(12) Uiso 1 1 d . U
F3 F 0.311(2) -0.371(3) 0.5038(5) 0.154(18) Uiso 1 1 d D U
C9 C 0.366(2) -0.380(2) 0.5112(5) 0.137(14) Uiso 1 1 d D U
F2 F 0.344(3) -0.392(3) 0.5252(4) 0.162(18) Uiso 1 1 d D U
F1 F 0.366(3) -0.446(2) 0.5063(6) 0.173(19) Uiso 1 1 d D U
C811 C 1.010(2) -0.042(2) 0.5167(4) 0.059(6) Uiso 1 1 d . U
C816 C 1.050(2) -0.083(2) 0.5140(3) 0.063(9) Uiso 1 1 d G U
H816 H 1.0719 -0.0798 0.5049 0.076 Uiso 1 1 calc R .
C815 C 1.058(2) -0.128(2) 0.5248(4) 0.064(10) Uiso 1 1 d G U
H815 H 1.0846 -0.1554 0.5229 0.077 Uiso 1 1 calc R .
C814 C 1.025(2) -0.132(2) 0.5383(4) 0.074(10) Uiso 1 1 d G U
H814 H 1.0301 -0.1628 0.5455 0.088 Uiso 1 1 calc R .
C813 C 0.985(2) -0.092(2) 0.5410(3) 0.074(10) Uiso 1 1 d G U
H813 H 0.9630 -0.0946 0.5501 0.089 Uiso 1 1 calc R .
C812 C 0.977(2) -0.046(2) 0.5302(4) 0.066(10) Uiso 1 1 d G U
H812 H 0.9503 -0.0190 0.5321 0.079 Uiso 1 1 calc R .
C421 C 0.4189(19) -0.087(2) 0.4933(3) 0.064(7) Uiso 1 1 d D U
C422 C 0.343(2) -0.148(2) 0.4898(3) 0.070(10) Uiso 1 1 d G U
H422 H 0.3288 -0.1611 0.4802 0.084 Uiso 1 1 calc R .
C423 C 0.2883(16) -0.189(2) 0.5006(4) 0.078(11) Uiso 1 1 d G U
H423 H 0.2375 -0.2289 0.4983 0.094 Uiso 1 1 calc R .
C424 C 0.3095(19) -0.169(2) 0.5150(3) 0.071(10) Uiso 1 1 d G U
H424 H 0.2729 -0.1960 0.5222 0.085 Uiso 1 1 calc R .
C425 C 0.385(2) -0.108(2) 0.5185(3) 0.070(10) Uiso 1 1 d G U
H425 H 0.3995 -0.0952 0.5281 0.084 Uiso 1 1 calc R .
C426 C 0.4400(16) -0.0678(19) 0.5076(4) 0.067(10) Uiso 1 1 d G U
H426 H 0.4908 -0.0274 0.5099 0.080 Uiso 1 1 calc R .

loop_
_atom_site_aniso_label
_atom_site_aniso_U_11
_atom_site_aniso_U_22
_atom_site_aniso_U_33
_atom_site_aniso_U_23
_atom_site_aniso_U_13
_atom_site_aniso_U_12
Au10 0.0243(8) 0.0445(10) 0.0489(11) -0.0075(8) -0.0021(8) 0.0213(8)
Au1 0.0294(9) 0.0519(12) 0.0465(11) -0.0072(9) -0.0033(8) 0.0202(9)
Au4 0.0251(9) 0.0578(13) 0.0645(13) -0.0185(10) -0.0090(9) 0.0230(9)
Au7 0.0272(9) 0.0505(12) 0.0587(12) -0.0125(9) -0.0013(8) 0.0229(9)
Au2 0.0325(10) 0.0594(13) 0.0492(11) -0.0094(10) -0.0011(8) 0.0274(10)
Au6 0.0282(10) 0.0556(12) 0.0477(11) -0.0054(9) 0.0002(8) 0.0175(9)
Au3 0.0344(10) 0.0679(14) 0.0571(13) -0.0094(10) -0.0043(9) 0.0347(10)
Au5 0.0360(10) 0.0577(13) 0.0486(12) -0.0123(10) 0.0006(9) 0.0234(10)
Au8 0.0299(10) 0.0495(12) 0.0737(15) -0.0019(10) 0.0065(9) 0.0214(9)
Au9 0.0304(10) 0.0521(12) 0.0626(13) -0.0075(10) -0.0007(9) 0.0207(9)
P5 0.040(7) 0.065(8) 0.059(8) -0.021(7) 0.005(6) 0.034(7)
P8 0.038(5) 0.065(7) 0.062(7) 0.001(6) 0.001(5) 0.029(5)
P2 0.071(9) 0.081(10) 0.034(7) -0.002(6) 0.004(6) 0.050(8)
P3 0.056(6) 0.067(6) 0.062(6) -0.004(5) -0.005(5) 0.026(5)
P7 0.035(7) 0.084(10) 0.070(10) -0.047(8) -0.013(6) 0.026(7)
P6 0.042(6) 0.049(6) 0.043(6) -0.006(5) 0.001(5) 0.006(5)
P1 0.053(6) 0.067(7) 0.052(6) -0.009(5) 0.010(5) 0.032(6)
P4 0.036(5) 0.062(6) 0.073(6) -0.020(5) -0.005(5) 0.027(5)

loop_
_atom_type_symbol
_atom_type_description
_atom_type_scat_dispersion_real
_atom_type_scat_dispersion_imag
_atom_type_scat_source
C C 0.0181 0.0091 'International Tables Vol C Tables 4.2.6.8 and 6.1.1.4'
H H 0.0000 0.0000 'International Tables Vol C Tables 4.2.6.8 and 6.1.1.4'
O O 0.0492 0.0322 'International Tables Vol C Tables 4.2.6.8 and 6.1.1.4'
F F 0.0727 0.0534 'International Tables Vol C Tables 4.2.6.8 and 6.1.1.4'
P P 0.2955 0.4335 'International Tables Vol C Tables 4.2.6.8 and 6.1.1.4'
Au Au -4.4197 7.2980 'International Tables Vol C Tables 4.2.6.8 and 6.1.1.4'

loop_
_geom_angle_atom_site_label_1
_geom_angle_atom_site_label_2
_geom_angle_atom_site_label_3
_geom_angle
Au1 Au10 Au4 176.55(10)
Au1 Au10 Au7 59.75(7)
Au1 Au10 Au6 58.62(7)
Au1 Au10 Au5 118.29(9)
Au4 Au10 Au6 118.18(9)
Au7 Au10 Au4 120.25(9)
Au7 Au10 Au6 57.98(7)
Au7 Au10 Au5 123.70(10)
Au2 Au10 Au1 62.49(7)
Au2 Au10 Au4 120.74(9)
Au2 Au10 Au7 91.11(8)
Au2 Au10 Au6 121.07(9)
Au2 Au10 Au5 141.53(9)
Au2 Au10 Au9 159.48(10)
Au3 Au10 Au1 119.85(10)
Au3 Au10 Au4 62.63(8)
Au3 Au10 Au7 139.97(10)
Au3 Au10 Au2 61.86(8)
Au3 Au10 Au6 160.93(10)
Au3 Au10 Au5 92.89(8)
Au3 Au10 Au9 122.45(9)
Au5 Au10 Au4 58.55(7)
Au5 Au10 Au6 73.93(8)
Au9 Au10 Au1 117.68(9)
Au9 Au10 Au4 59.84(7)
Au9 Au10 Au7 73.64(8)
Au9 Au10 Au6 62.39(7)
Au9 Au10 Au5 58.30(7)
Au10 Au1 Au2 57.45(7)
Au7 Au1 Au10 60.40(6)
Au7 Au1 Au2 88.58(8)
Au6 Au1 Au10 61.81(7)
Au6 Au1 Au7 59.22(8)
Au6 Au1 Au2 119.22(9)
P1 Au1 Au10 143.5(4)
P1 Au1 Au7 153.2(3)
P1 Au1 Au2 98.1(4)
P1 Au1 Au6 134.5(4)
Au10 Au4 Au3 55.59(7)
Au5 Au4 Au10 60.66(7)
Au5 Au4 Au3 89.92(9)
Au5 Au4 Au9 58.59(7)
Au9 Au4 Au10 58.56(7)
Au9 Au4 Au3 114.13(9)
P4 Au4 Au10 156.5(3)
P4 Au4 Au3 117.8(4)
P4 Au4 Au5 142.0(4)
P4 Au4 Au9 121.5(4)
Au10 Au7 Au8 115.51(9)
Au10 Au7 Au9 52.56(6)
Au1 Au7 Au10 59.85(7)
Au1 Au7 Au8 121.88(9)
Au1 Au7 Au9 101.37(8)
Au6 Au7 Au10 61.86(7)
Au6 Au7 Au1 59.94(7)
Au6 Au7 Au8 68.22(8)
Au6 Au7 Au9 56.15(7)
Au8 Au7 Au9 66.70(7)
P7 Au7 Au10 133.0(4)
P7 Au7 Au1 139.9(5)
P7 Au7 Au6 157.1(5)
P7 Au7 Au8 88.9(5)
P7 Au7 Au9 115.2(4)
Au10 Au2 Au1 60.06(7)
Au10 Au2 Au3 58.20(7)
Au3 Au2 Au1 114.26(10)
P2 Au2 Au10 168.6(4)
P2 Au2 Au1 118.8(4)
P2 Au2 Au3 126.2(4)
Au10 Au6 Au8 107.44(9)
Au10 Au6 Au9 57.26(7)
Au1 Au6 Au10 59.57(7)
Au1 Au6 Au8 114.88(9)
Au1 Au6 Au9 113.76(9)
Au7 Au6 Au10 60.16(7)
Au7 Au6 Au1 60.84(8)
Au7 Au6 Au8 59.46(8)
Au7 Au6 Au9 72.29(8)
Au9 Au6 Au8 69.18(7)
P6 Au6 Au10 134.1(4)
P6 Au6 Au1 128.5(3)
P6 Au6 Au7 164.6(4)
P6 Au6 Au8 106.1(4)
P6 Au6 Au9 109.0(3)
Au10 Au3 Au4 61.77(7)
Au10 Au3 Au2 59.94(7)
Au2 Au3 Au4 118.16(9)
P3 Au3 Au10 160.4(4)
P3 Au3 Au4 99.0(4)
P3 Au3 Au2 139.4(4)
Au4 Au5 Au10 60.78(7)
Au9 Au5 Au10 59.34(7)
Au9 Au5 Au4 60.99(7)
P5 Au5 Au10 134.9(4)
P5 Au5 Au4 130.2(3)
P5 Au5 Au9 163.4(4)
Au7 Au8 Au6 52.33(6)
P8 Au8 Au7 98.6(4)
P8 Au8 Au6 107.2(4)
C1 Au8 Au7 90.1(18)
C1 Au8 Au6 82.4(18)
C1 Au8 P8 169.7(18)
Au10 Au9 Au4 61.60(7)
Au10 Au9 Au7 53.80(6)
Au10 Au9 Au6 60.35(7)
Au4 Au9 Au7 105.75(9)
Au4 Au9 Au6 117.92(10)
Au6 Au9 Au7 51.55(6)
Au5 Au9 Au10 62.36(8)
Au5 Au9 Au4 60.42(8)
Au5 Au9 Au7 109.98(9)
Au5 Au9 Au6 74.72(8)
C1 Au9 Au10 135.8(19)
C1 Au9 Au4 147.8(19)
C1 Au9 Au7 82.1(19)
C1 Au9 Au6 91.7(19)
C1 Au9 Au5 147.1(18)
C1 Au9 C2 30(2)
C2 Au9 Au10 156.9(17)
C2 Au9 Au4 121.8(18)
C2 Au9 Au7 106.7(18)
C2 Au9 Au6 120.2(18)
C2 Au9 Au5 140.6(17)
C511 P5 Au5 115.4(15)
C511 P5 C521 105.4(19)
C511 P5 C531 101.0(19)
C521 P5 Au5 107.9(13)
C521 P5 C531 109.6(19)
C531 P5 Au5 116.8(13)
C821 P8 Au8 116.7(13)
C831 P8 Au8 113.3(9)
C831 P8 C821 106.4(15)
C811 P8 Au8 104.0(14)
C811 P8 C821 108.2(18)
C811 P8 C831 107.9(16)
C221 P2 Au2 106.1(13)
C221 P2 C231 101.9(15)
C231 P2 Au2 122.8(11)
C211 P2 Au2 113.0(14)
C211 P2 C221 105.3(17)
C211 P2 C231 105.9(17)
C331 P3 Au3 109.2(12)
C311 P3 Au3 108.3(15)
C311 P3 C331 111.2(18)
C311 P3 C321 107(2)
C321 P3 Au3 115.4(15)
C321 P3 C331 105.8(18)
C721 P7 Au7 116.9(13)
C721 P7 C731 119.0(18)
C721 P7 C711 100(2)
C731 P7 Au7 107.5(14)
C711 P7 Au7 107.2(15)
C711 P7 C731 104.1(18)
C631 P6 Au6 106.7(11)
C621 P6 Au6 112.0(14)
C621 P6 C631 115.9(18)
C621 P6 C611 102.1(18)
C611 P6 Au6 117.4(13)
C611 P6 C631 102.8(16)
C121 P1 Au1 112.8(12)
C131 P1 Au1 106.3(13)
C131 P1 C121 116.4(18)
C131 P1 C111 105.0(17)
C111 P1 Au1 111.6(13)
C111 P1 C121 104.6(17)
C411 P4 Au4 102.3(14)
C431 P4 Au4 122.9(14)
C431 P4 C411 109.7(18)
C431 P4 C421 107.3(18)
C421 P4 Au4 111.6(14)
C421 P4 C411 100.7(19)
C640 C631 P6 128.7(18)
C640 C631 C632 120.00(6)
C632 C631 P6 111.1(18)
C631 C640 C639 120.00(5)
C631 C640 C540 120(2)
C639 C640 C540 120(2)
C640 C639 C638 121(3)
C634 C639 C640 120.0
C634 C639 C638 119(3)
C639 C634 C633 120.00(7)
C635 C634 C639 120(3)
C635 C634 C633 120(3)
C634 C633 H633 120.0
C632 C633 C634 120.0
C632 C633 H633 120.0
C631 C632 H632 120.0
C633 C632 C631 120.0
C633 C632 H632 120.0
C332 C331 P3 107.6(17)
C332 C331 C340 120.0
C340 C331 P3 132.3(17)
C331 C332 H332 120.0
C331 C332 C333 120.00(7)
C333 C332 H332 120.0
C332 C333 H333 120.0
C332 C333 C334 120.0
C334 C333 H333 120.0
C333 C334 C339 120.0
C333 C334 C335 123(2)
C339 C334 C335 117(2)
C340 C339 C334 120.00(6)
C338 C339 C334 124(2)
C338 C339 C340 116(2)
C331 C340 C440 116(2)
C339 C340 C331 120.0
C339 C340 C440 124(2)
C822 C821 P8 114.2(18)
C822 C821 C826 120.00(9)
C826 C821 P8 125.1(19)
C821 C822 H822 120.0
C821 C822 C823 120.0
C823 C822 H822 120.0
C822 C823 H823 120.0
C824 C823 C822 120.0
C824 C823 H823 120.0
C823 C824 H824 120.0
C823 C824 C825 120.00(8)
C825 C824 H824 120.0
C824 C825 H825 120.0
C826 C825 C824 120.0
C826 C825 H825 120.0
C821 C826 H826 120.0
C825 C826 C821 120.0
C825 C826 H826 120.0
C412 C411 P4 110(2)
C412 C411 C416 120.0
C416 C411 P4 130(2)
C411 C412 H412 120.0
C413 C412 C411 120.00(6)
C413 C412 H412 120.0
C412 C413 H413 120.0
C412 C413 C414 120.0
C414 C413 H413 120.0
C413 C414 H414 120.0
C413 C414 C415 120.0
C415 C414 H414 120.0
C414 C415 H415 120.0
C414 C415 C416 120.00(7)
C416 C415 H415 120.0
C411 C416 H416 120.0
C415 C416 C411 120.0
C415 C416 H416 120.0
C832 C831 P8 114.8(11)
C832 C831 C840 120.0
C840 C831 P8 125.0(11)
C831 C832 H832 120.0
C833 C832 C831 120.0
C833 C832 H832 120.0
C832 C833 H833 120.0
C832 C833 C834 120.0
C834 C833 H833 120.0
C833 C834 C835 115.9(13)
C839 C834 C833 120.0
C839 C834 C835 124.1(13)
C834 C839 C838 115.9(12)
C840 C839 C834 120.0
C840 C839 C838 124.1(12)
C831 C840 C740 124.8(16)
C839 C840 C831 120.0
C839 C840 C740 115.2(16)
C726 C721 P7 118(2)
C726 C721 C722 120.0
C722 C721 P7 122(2)
C721 C726 H726 120.0
C721 C726 C725 120.0
C725 C726 H726 120.0
C726 C725 H725 120.0
C724 C725 C726 120.00(8)
C724 C725 H725 120.0
C725 C724 H724 120.0
C725 C724 C723 120.00(5)
C723 C724 H724 120.0
C724 C723 H723 120.0
C722 C723 C724 120.0
C722 C723 H723 120.0
C721 C722 H722 120.0
C723 C722 C721 120.00(7)
C723 C722 H722 120.0
C639 C638 H638 120.2
C637 C638 C639 120(3)
C637 C638 H638 120.2
C638 C637 H637 119.5
C638 C637 C636 121(3)
C636 C637 H637 119.5
C637 C636 H636 120.2
C637 C636 C635 120(3)
C635 C636 H636 120.2
C634 C635 C636 120(3)
C634 C635 H635 120.1
C636 C635 H635 120.1
C439 C440 C340 124(2)
C439 C440 C431 120.0
C431 C440 C340 115(2)
C440 C439 C434 120.0
C440 C439 C438 115(3)
C434 C439 C438 125(3)
C433 C434 C439 120.0
C435 C434 C439 116(3)
C435 C434 C433 124(3)
C434 C433 H433 120.0
C432 C433 C434 120.0
C432 C433 H433 120.0
C433 C432 H432 120.0
C433 C432 C431 120.0
C431 C432 H432 120.0
C440 C431 P4 129.2(19)
C432 C431 P4 110.7(19)
C432 C431 C440 120.0
C516 C511 P5 121(2)
C516 C511 C512 120.00(8)
C512 C511 P5 119(2)
C511 C516 H516 120.0
C515 C516 C511 120.00(8)
C515 C516 H516 120.0
C516 C515 H515 120.0
C514 C515 C516 120.0
C514 C515 H515 120.0
C515 C514 H514 120.0
C515 C514 C513 120.00(7)
C513 C514 H514 120.0
C514 C513 H513 120.0
C512 C513 C514 120.00(7)
C512 C513 H513 120.0
C511 C512 H512 120.0
C513 C512 C511 120.0
C513 C512 H512 120.0
C834 C835 H835 122.1
C836 C835 C834 115.8(12)
C836 C835 H835 122.1
C835 C836 H836 118.0
C837 C836 C835 124.1(13)
C837 C836 H836 118.0
C836 C837 H837 122.1
C836 C837 C838 115.9(12)
C838 C837 H837 122.1
C839 C838 C837 124.1(13)
C839 C838 H838 117.9
C837 C838 H838 117.9
C126 C121 P1 120.0(17)
C126 C121 C122 120.0
C122 C121 P1 120.0(17)
C121 C126 H126 120.0
C125 C126 C121 120.00(6)
C125 C126 H126 120.0
C126 C125 H125 120.0
C126 C125 C124 120.0
C124 C125 H125 120.0
C125 C124 H124 120.0
C125 C124 C123 120.0
C123 C124 H124 120.0
C124 C123 H123 120.0
C122 C123 C124 120.00(6)
C122 C123 H123 120.0
C121 C122 H122 120.0
C123 C122 C121 120.0
C123 C122 H122 120.0
C312 C311 P3 124(2)
C312 C311 C316 120.0
C316 C311 P3 116(2)
C311 C312 H312 120.0
C313 C312 C311 120.0
C313 C312 H312 120.0
C312 C313 H313 120.0
C312 C313 C314 120.0
C314 C313 H313 120.0
C313 C314 H314 120.0
C315 C314 C313 120.0
C315 C314 H314 120.0
C314 C315 H315 120.0
C316 C315 C314 120.0
C316 C315 H315 120.0
C311 C316 H316 120.0
C315 C316 C311 120.0
C315 C316 H316 120.0
C739 C738 H738 118.4
C739 C738 C737 123.2(14)
C737 C738 H738 118.4
C734 C739 C738 116.8(14)
C734 C739 C740 120.0
C740 C739 C738 123.2(14)
C739 C734 C735 123.2(14)
C733 C734 C739 120.0
C733 C734 C735 116.8(14)
C734 C733 H733 120.0
C734 C733 C732 120.0
C732 C733 H733 120.0
C733 C732 H732 120.0
C731 C732 C733 120.0
C731 C732 H732 120.0
C732 C731 P7 120.9(14)
C732 C731 C740 120.0
C740 C731 P7 118.9(14)
C739 C740 C840 115.4(15)
C731 C740 C840 123.6(16)
C731 C740 C739 120.0
C526 C521 P5 118(2)
C526 C521 C522 120.0
C522 C521 P5 121(2)
C521 C526 H526 120.0
C525 C526 C521 120.0
C525 C526 H526 120.0
C526 C525 H525 120.0
C526 C525 C524 120.0
C524 C525 H525 120.0
C525 C524 H524 120.0
C525 C524 C523 120.0
C523 C524 H524 120.0
C524 C523 H523 120.0
C522 C523 C524 120.0
C522 C523 H523 120.0
C521 C522 H522 120.0
C523 C522 C521 120.00(5)
C523 C522 H522 120.0
C226 C221 P2 118.1(18)
C226 C221 C222 120.0
C222 C221 P2 121.9(18)
C221 C226 H226 120.0
C225 C226 C221 120.0
C225 C226 H226 120.0
C226 C225 H225 120.0
C224 C225 C226 120.0
C224 C225 H225 120.0
C225 C224 H224 120.0
C225 C224 C223 120.0
C223 C224 H224 120.0
C224 C223 H223 120.0
C224 C223 C222 120.0
C222 C223 H223 120.0
C221 C222 H222 120.0
C223 C222 C221 120.0
C223 C222 H222 120.0
C738 C737 H737 121.6
C736 C737 C738 116.8(13)
C736 C737 H737 121.6
C335 C336 H336 121.3
C335 C336 C337 117(3)
C337 C336 H336 121.3
C737 C736 H736 118.4
C737 C736 C735 123.1(14)
C735 C736 H736 118.4
C339 C338 H338 121.7
C339 C338 C337 117(3)
C337 C338 H338 121.7
C334 C335 H335 118.3
C336 C335 C334 123(3)
C336 C335 H335 118.3
C439 C438 H438 122.8
C437 C438 C439 114(3)
C437 C438 H438 122.8
C434 C435 H435 118.0
C434 C435 C436 124(3)
C436 C435 H435 118.0
C132 C131 P1 112(2)
C132 C131 C140 120.0
C140 C131 P1 128(2)
C131 C132 H132 120.0
C133 C132 C131 120.0
C133 C132 H132 120.0
C132 C133 H133 120.0
C134 C133 C132 120.0
C134 C133 H133 120.0
C133 C134 C139 120.0
C135 C134 C133 116(3)
C135 C134 C139 124(3)
C134 C139 C138 116(3)
C140 C139 C134 120.0
C140 C139 C138 124(3)
C131 C140 C240 128(2)
C139 C140 C131 120.0
C139 C140 C240 112(2)
C438 C437 H437 117.4
C438 C437 C436 125(3)
C436 C437 H437 117.4
C323 C322 H322 120.0
C323 C322 C321 120.00(6)
C321 C322 H322 120.0
C322 C323 H323 120.0
C322 C323 C324 120.00(11)
C324 C323 H323 120.0
C323 C324 H324 120.0
C325 C324 C323 120.00(7)
C325 C324 H324 120.0
C324 C325 H325 120.0
C324 C325 C326 120.00(6)
C326 C325 H325 120.0
C325 C326 H326 120.0
C321 C326 C325 120.00(7)
C321 C326 H326 120.0
C322 C321 P3 118(2)
C326 C321 P3 122(2)
C326 C321 C322 120.0
C625 C626 H626 120.0
C625 C626 C621 120.0
C621 C626 H626 120.0
C626 C625 H625 120.0
C626 C625 C624 120.0
C624 C625 H625 120.0
C625 C624 H624 120.0
C623 C624 C625 120.00(7)
C623 C624 H624 120.0
C624 C623 H623 120.0
C622 C623 C624 120.0
C622 C623 H623 120.0
C623 C622 H622 120.0
C623 C622 C621 120.0
C621 C622 H622 120.0
C626 C621 P6 121(2)
C622 C621 P6 119(2)
C622 C621 C626 120.00(8)
C139 C138 H138 118.6
C137 C138 C139 123(3)
C137 C138 H138 118.6
C716 C715 H715 120.0
C716 C715 C714 120.00(6)
C714 C715 H715 120.0
C715 C716 H716 120.0
C715 C716 C711 120.0
C711 C716 H716 120.0
C716 C711 P7 119(2)
C716 C711 C712 120.0
C712 C711 P7 121(2)
C711 C712 H712 120.0
C713 C712 C711 120.00(6)
C713 C712 H712 120.0
C712 C713 H713 120.0
C712 C713 C714 120.0
C714 C713 H713 120.0
C715 C714 H714 120.0
C713 C714 C715 120.0
C713 C714 H714 120.0
C336 C337 C338 122(3)
C336 C337 H337 118.9
C338 C337 H337 118.9
C138 C137 H137 121.3
C136 C137 C138 117(3)
C136 C137 H137 121.3
C134 C135 H135 121.0
C134 C135 C136 118(3)
C136 C135 H135 121.0
C231 C240 C140 123(2)
C231 C240 C239 120.0
C239 C240 C140 117(2)
C240 C231 P2 124.9(15)
C240 C231 C232 120.0
C232 C231 P2 115.0(15)
C231 C232 H232 120.0
C233 C232 C231 120.0
C233 C232 H232 120.0
C232 C233 H233 120.0
C234 C233 C232 120.0
C234 C233 H233 120.0
C233 C234 C239 120.0
C235 C234 C233 122(2)
C235 C234 C239 118(2)
C240 C239 C238 118(2)
C234 C239 C240 120.0
C234 C239 C238 122(2)
C112 C111 P1 123(2)
C112 C111 C116 120.0
C116 C111 P1 116(2)
C111 C112 H112 120.0
C113 C112 C111 120.00(7)
C113 C112 H112 120.0
C112 C113 H113 120.0
C112 C113 C114 120.0
C114 C113 H113 120.0
C113 C114 H114 120.0
C115 C114 C113 120.0
C115 C114 H114 120.0
C114 C115 H115 120.0
C116 C115 C114 120.00(8)
C116 C115 H115 120.0
C111 C116 H116 120.0
C115 C116 C111 120.0
C115 C116 H116 120.0
C537 C538 H538 121.3
C539 C538 H538 121.3
C539 C538 C537 117(3)
C212 C211 P2 118(2)
C212 C211 C216 120.0
C216 C211 P2 122(2)
C211 C212 H212 120.0
C211 C212 C213 120.00(5)
C213 C212 H212 120.0
C212 C213 H213 120.0
C214 C213 C212 120.00(7)
C214 C213 H213 120.0
C213 C214 H214 120.0
C213 C214 C215 120.0
C215 C214 H214 120.0
C214 C215 H215 120.0
C216 C215 C214 120.00(5)
C216 C215 H215 120.0
C211 C216 H216 120.0
C215 C216 C211 120.00(7)
C215 C216 H216 120.0
C538 C537 H537 119.2
C536 C537 C538 122(3)
C536 C537 H537 119.2
C536 C535 H535 118.8
C536 C535 C534 122(3)
C534 C535 H535 118.8
C616 C611 P6 119(2)
C616 C611 C612 120.0
C612 C611 P6 121(2)
C611 C616 H616 120.0
C611 C616 C615 120.0
C615 C616 H616 120.0
C616 C615 H615 120.0
C614 C615 C616 120.00(8)
C614 C615 H615 120.0
C615 C614 H614 120.0
C613 C614 C615 120.0
C613 C614 H614 120.0
C614 C613 H613 120.0
C614 C613 C612 120.0
C612 C613 H613 120.0
C611 C612 H612 120.0
C613 C612 C611 120.00(6)
C613 C612 H612 120.0
C734 C735 C736 116.8(14)
C734 C735 H735 121.6
C736 C735 H735 121.6
C537 C536 C535 119(3)
C537 C536 H536 120.6
C535 C536 H536 120.6
C239 C238 H238 121.1
C237 C238 C239 118(2)
C237 C238 H238 121.1
C238 C237 H237 119.0
C238 C237 C236 122(2)
C236 C237 H237 119.0
C237 C236 H236 121.2
C235 C236 C237 118(3)
C235 C236 H236 121.2
C234 C235 C236 122(3)
C234 C235 H235 118.9
C236 C235 H235 118.9
C137 C136 H136 119.0
C135 C136 C137 122(3)
C135 C136 H136 119.0
C435 C436 C437 116(3)
C435 C436 H436 122.2
C437 C436 H436 122.2
C539 C534 C535 118(3)
C539 C534 C533 120.0
C533 C534 C535 122(3)
C538 C539 C534 121(3)
C538 C539 C540 119(3)
C540 C539 C534 120.0
C539 C540 C640 117(2)
C539 C540 C531 120.00(7)
C531 C540 C640 123(2)
C540 C531 P5 124(2)
C532 C531 P5 116(2)
C532 C531 C540 120.0
C531 C532 H532 120.0
C531 C532 C533 120.0
C533 C532 H532 120.0
C534 C533 H533 120.0
C532 C533 C534 120.00(6)
C532 C533 H533 120.0
Au9 C1 Au8 111(3)
C2 C1 Au8 159(6)
C2 C1 Au9 89(5)
C4 C3 C8 120.00(9)
C4 C3 C2 113(4)
C8 C3 C2 126(4)
C3 C4 H4 120.0
C3 C4 C5 120.00(6)
C5 C4 H4 120.0
C4 C5 H5 120.0
C4 C5 C6 120.0
C6 C5 H5 120.0
C5 C6 C9 119.2(14)
C7 C6 C5 120.00(10)
C7 C6 C9 120.8(14)
C6 C7 H7 120.0
C6 C7 C8 120.0
C8 C7 H7 120.0
C3 C8 H8 120.0
C7 C8 C3 120.00(6)
C7 C8 H8 120.0
C1 C2 Au9 61(5)
C1 C2 C3 169(8)
C3 C2 Au9 125(5)
F3 C9 C6 112(2)
F3 C9 F2 109(2)
F3 C9 F1 109(2)
F2 C9 C6 109(2)
F2 C9 F1 108(2)
F1 C9 C6 111(2)
C816 C811 P8 119(2)
C816 C811 C812 120.0
C812 C811 P8 121(2)
C811 C816 H816 120.0
C815 C816 C811 120.0
C815 C816 H816 120.0
C816 C815 H815 120.0
C816 C815 C814 120.0
C814 C815 H815 120.0
C815 C814 H814 120.0
C813 C814 C815 120.0
C813 C814 H814 120.0
C814 C813 H813 120.0
C814 C813 C812 120.0
C812 C813 H813 120.0
C811 C812 H812 120.0
C813 C812 C811 120.0
C813 C812 H812 120.0
C422 C421 P4 118(2)
C422 C421 C426 120.0
C426 C421 P4 122(2)
C421 C422 H422 120.0
C421 C422 C423 120.0
C423 C422 H422 120.0
C422 C423 H423 120.0
C424 C423 C422 120.00(9)
C424 C423 H423 120.0
C423 C424 H424 120.0
C425 C424 C423 120.0
C425 C424 H424 120.0
C424 C425 H425 120.0
C424 C425 C426 120.0
C426 C425 H425 120.0
C421 C426 H426 120.0
C425 C426 C421 120.00(7)
C425 C426 H426 120.0

loop_
_geom_bond_atom_site_label_1
_geom_bond_atom_site_label_2
_geom_bond_distance
Au10 Au1 2.758(2)
Au10 Au4 2.813(3)
Au10 Au7 2.773(2)
Au10 Au2 2.682(3)
Au10 Au6 2.819(3)
Au10 Au3 2.634(3)
Au10 Au5 2.810(3)
Au10 Au9 2.728(3)
Au1 Au7 2.755(3)
Au1 Au2 2.822(3)
Au1 Au6 2.730(3)
Au1 P1 2.316(16)
Au4 Au3 2.835(3)
Au4 Au5 2.750(3)
Au4 Au9 2.765(3)
Au4 P4 2.347(13)
Au7 Au6 2.710(3)
Au7 Au8 2.949(3)
Au7 Au9 3.297(3)
Au7 P7 2.380(13)
Au2 Au3 2.733(3)
Au2 P2 2.317(15)
Au6 Au8 3.180(3)
Au6 Au9 2.874(3)
Au6 P6 2.329(13)
Au3 P3 2.284(16)
Au5 Au9 2.698(3)
Au5 P5 2.333(12)
Au8 P8 2.324(13)
Au8 C1 2.13(7)
Au9 C1 2.06(7)
Au9 C2 2.36(7)
P5 C511 1.81(3)
P5 C521 1.82(3)
P5 C531 1.83(3)
P8 C821 1.82(3)
P8 C831 1.80(2)
P8 C811 1.78(3)
P2 C221 1.82(3)
P2 C231 1.95(2)
P2 C211 1.79(3)
P3 C331 1.86(2)
P3 C311 1.79(3)
P3 C321 1.82(3)
P7 C721 1.75(3)
P7 C731 1.86(2)
P7 C711 1.81(3)
P6 C631 1.85(2)
P6 C621 1.74(3)
P6 C611 1.82(3)
P1 C121 1.81(3)
P1 C131 1.79(3)
P1 C111 1.80(3)
P4 C411 1.94(3)
P4 C431 1.81(3)
P4 C421 1.82(2)
C631 C640 1.3900
C631 C632 1.3900
C640 C639 1.3900
C640 C540 1.55(3)
C639 C634 1.3900
C639 C638 1.41(2)
C634 C633 1.3900
C634 C635 1.39(2)
C633 H633 0.9300
C633 C632 1.3900
C632 H632 0.9300
C331 C332 1.3900
C331 C340 1.3900
C332 H332 0.9300
C332 C333 1.3900
C333 H333 0.9300
C333 C334 1.3900
C334 C339 1.3900
C334 C335 1.40(2)
C339 C340 1.3900
C339 C338 1.38(2)
C340 C440 1.52(3)
C821 C822 1.3900
C821 C826 1.3900
C822 H822 0.9300
C822 C823 1.3900
C823 H823 0.9300
C823 C824 1.3900
C824 H824 0.9300
C824 C825 1.3900
C825 H825 0.9300
C825 C826 1.3900
C826 H826 0.9300
C411 C412 1.3900
C411 C416 1.3900
C412 H412 0.9300
C412 C413 1.3900
C413 H413 0.9300
C413 C414 1.3900
C414 H414 0.9300
C414 C415 1.3900
C415 H415 0.9300
C415 C416 1.3900
C416 H416 0.9300
C831 C832 1.3900
C831 C840 1.3900
C832 H832 0.9300
C832 C833 1.3900
C833 H833 0.9300
C833 C834 1.3900
C834 C839 1.3900
C834 C835 1.3908(14)
C839 C840 1.3900
C839 C838 1.3908(14)
C840 C740 1.61(2)
C721 C726 1.3900
C721 C722 1.3900
C726 H726 0.9300
C726 C725 1.3900
C725 H725 0.9300
C725 C724 1.3900
C724 H724 0.9300
C724 C723 1.3900
C723 H723 0.9300
C723 C722 1.3900
C722 H722 0.9300
C638 H638 0.9300
C638 C637 1.38(3)
C637 H637 0.9300
C637 C636 1.38(3)
C636 H636 0.9300
C636 C635 1.40(3)
C635 H635 0.9300
C440 C439 1.3900
C440 C431 1.3900
C439 C434 1.3900
C439 C438 1.40(2)
C434 C433 1.3900
C434 C435 1.38(2)
C433 H433 0.9300
C433 C432 1.3900
C432 H432 0.9300
C432 C431 1.3900
C511 C516 1.3900
C511 C512 1.3900(11)
C516 H516 0.9300
C516 C515 1.3900
C515 H515 0.9300
C515 C514 1.3900
C514 H514 0.9300
C514 C513 1.3900
C513 H513 0.9300
C513 C512 1.3900
C512 H512 0.9300
C835 H835 0.9300
C835 C836 1.3908(14)
C836 H836 0.9300
C836 C837 1.3907(14)
C837 H837 0.9300
C837 C838 1.3908(14)
C838 H838 0.9300
C121 C126 1.3900
C121 C122 1.3900
C126 H126 0.9300
C126 C125 1.3900
C125 H125 0.9300
C125 C124 1.3900
C124 H124 0.9300
C124 C123 1.3900
C123 H123 0.9300
C123 C122 1.3900
C122 H122 0.9300
C311 C312 1.3900
C311 C316 1.3900
C312 H312 0.9300
C312 C313 1.3900
C313 H313 0.9300
C313 C314 1.3900
C314 H314 0.9300
C314 C315 1.3900
C315 H315 0.9300
C315 C316 1.3900
C316 H316 0.9300
C738 H738 0.9300
C738 C739 1.3905(14)
C738 C737 1.3905(14)
C739 C734 1.3900
C739 C740 1.3900
C734 C733 1.3900
C734 C735 1.3905(15)
C733 H733 0.9300
C733 C732 1.3900
C732 H732 0.9300
C732 C731 1.3900
C731 C740 1.3900
C521 C526 1.3900
C521 C522 1.3900
C526 H526 0.9300
C526 C525 1.3900
C525 H525 0.9300
C525 C524 1.3900
C524 H524 0.9300
C524 C523 1.3900
C523 H523 0.9300
C523 C522 1.3900
C522 H522 0.9300
C221 C226 1.3900
C221 C222 1.3900
C226 H226 0.9300
C226 C225 1.3900
C225 H225 0.9300
C225 C224 1.3900
C224 H224 0.9300
C224 C223 1.3900
C223 H223 0.9300
C223 C222 1.3900
C222 H222 0.9300
C737 H737 0.9300
C737 C736 1.3905(16)
C336 H336 0.9300
C336 C335 1.37(2)
C336 C337 1.40(2)
C736 H736 0.9300
C736 C735 1.3905(14)
C338 H338 0.9300
C338 C337 1.41(2)
C335 H335 0.9300
C438 H438 0.9300
C438 C437 1.39(3)
C435 H435 0.9300
C435 C436 1.39(3)
C131 C132 1.3900
C131 C140 1.3900
C132 H132 0.9300
C132 C133 1.3900
C133 H133 0.9300
C133 C134 1.3900
C134 C139 1.3900
C134 C135 1.38(2)
C139 C140 1.3900
C139 C138 1.41(2)
C140 C240 1.57(3)
C437 H437 0.9300
C437 C436 1.39(3)
C322 H322 0.9300
C322 C323 1.3900
C322 C321 1.3900(10)
C323 H323 0.9300
C323 C324 1.3900
C324 H324 0.9300
C324 C325 1.3900(12)
C325 H325 0.9300
C325 C326 1.3900
C326 H326 0.9300
C326 C321 1.3900
C626 H626 0.9300
C626 C625 1.3900
C626 C621 1.3900
C625 H625 0.9300
C625 C624 1.3900
C624 H624 0.9300
C624 C623 1.3900
C623 H623 0.9300
C623 C622 1.3900
C622 H622 0.9300
C622 C621 1.3900
C138 H138 0.9300
C138 C137 1.40(3)
C715 H715 0.9300
C715 C716 1.3900
C715 C714 1.3900
C716 H716 0.9300
C716 C711 1.3900
C711 C712 1.3900
C712 H712 0.9300
C712 C713 1.3900
C713 H713 0.9300
C713 C714 1.3900
C714 H714 0.9300
C337 H337 0.9300
C137 H137 0.9300
C137 C136 1.39(3)
C135 H135 0.9300
C135 C136 1.39(3)
C240 C231 1.3900
C240 C239 1.3900
C231 C232 1.3900
C232 H232 0.9300
C232 C233 1.3900
C233 H233 0.9300
C233 C234 1.3900
C234 C239 1.3900
C234 C235 1.38(2)
C239 C238 1.399(18)
C111 C112 1.3900
C111 C116 1.3900
C112 H112 0.9300
C112 C113 1.3900
C113 H113 0.9300
C113 C114 1.3900
C114 H114 0.9300
C114 C115 1.3900
C115 H115 0.9300
C115 C116 1.3900
C116 H116 0.9300
C538 H538 0.9300
C538 C537 1.44(5)
C538 C539 1.39(3)
C211 C212 1.3900
C211 C216 1.3900
C212 H212 0.9300
C212 C213 1.3900
C213 H213 0.9300
C213 C214 1.3900
C214 H214 0.9300
C214 C215 1.3900(11)
C215 H215 0.9300
C215 C216 1.3900
C216 H216 0.9300
C537 H537 0.9300
C537 C536 1.37(3)
C535 H535 0.9300
C535 C536 1.37(3)
C535 C534 1.40(3)
C611 C616 1.3900
C611 C612 1.3900
C616 H616 0.9300
C616 C615 1.3900
C615 H615 0.9300
C615 C614 1.3900
C614 H614 0.9300
C614 C613 1.3900
C613 H613 0.9300
C613 C612 1.3900
C612 H612 0.9300
C735 H735 0.9300
C536 H536 0.9300
C238 H238 0.9300
C238 C237 1.38(2)
C237 H237 0.9300
C237 C236 1.40(2)
C236 H236 0.9300
C236 C235 1.39(2)
C235 H235 0.9300
C136 H136 0.9300
C436 H436 0.9300
C534 C539 1.3900
C534 C533 1.3900
C539 C540 1.3900
C540 C531 1.3900
C531 C532 1.3900
C532 H532 0.9300
C532 C533 1.3900
C533 H533 0.9300
C1 C2 1.18(9)
C3 C4 1.3900
C3 C8 1.3900
C3 C2 1.44(8)
C4 H4 0.9300
C4 C5 1.3900
C5 H5 0.9300
C5 C6 1.3900
C6 C7 1.3900
C6 C9 1.502(17)
C7 H7 0.9300
C7 C8 1.3900(12)
C8 H8 0.9300
F3 C9 1.35(2)
C9 F2 1.35(2)
C9 F1 1.36(2)
C811 C816 1.3900
C811 C812 1.3900
C816 H816 0.9300
C816 C815 1.3900
C815 H815 0.9300
C815 C814 1.3900
C814 H814 0.9300
C814 C813 1.3900
C813 H813 0.9300
C813 C812 1.3900
C812 H812 0.9300
C421 C422 1.3900
C421 C426 1.3900
C422 H422 0.9300
C422 C423 1.3900
C423 H423 0.9300
C423 C424 1.3900
C424 H424 0.9300
C424 C425 1.3900
C425 H425 0.9300
C425 C426 1.3900
C426 H426 0.9300

loop_
_platon_squeeze_void_nr
_platon_squeeze_void_average_x
_platon_squeeze_void_average_y
_platon_squeeze_void_average_z
_platon_squeeze_void_volume
_platon_squeeze_void_count_electrons
_platon_squeeze_void_content
1 -0.166 0.332 -0.007 12095 4946 ' '
